data_4122197
loop_
_publ_author_name
'Schmidt, Anna-Corina'
'Heinemann, Frank W.'
'Lukens, Jr, Wayne W'
'Meyer, Karsten'

_publ_section_title
;
 Molecular and Electronic Structure of Dinuclear Uranium Bis-\m-Oxo
 Complexes with Diamond Core Structural Motifs.
;
_journal_issue 34
_journal_name_full 'Journal of the American Chemical Society'
_journal_page_first 11980
_journal_paper_doi 10.1021/ja504528n
_journal_volume 136
_journal_year 2014
_chemical_formula_moiety 'C90 H133 N6 O8 U2, C18 H36 K N2 O6, 2(C4 H8 O)'
_chemical_formula_sum 'C116 H185 K N8 O16 U2'
_chemical_formula_weight 2462.88
_chemical_name_systematic
; 
 ? 
;
_space_group_IT_number 2
_symmetry_cell_setting triclinic
_symmetry_space_group_name_Hall '-P 1'
_symmetry_space_group_name_H-M 'P -1'
_atom_sites_solution_hydrogens 'geom except H7O difmap'
_atom_sites_solution_primary direct
_atom_sites_solution_secondary difmap
_audit_creation_method SHELXL-97
_cell_angle_alpha 67.765(2)
_cell_angle_beta 87.980(2)
_cell_angle_gamma 86.037(2)
_cell_formula_units_Z 2
_cell_length_a 13.4843(13)
_cell_length_b 19.0787(18)
_cell_length_c 24.425(2)
_cell_measurement_reflns_used 9433
_cell_measurement_temperature 100(2)
_cell_measurement_theta_max 29.76
_cell_measurement_theta_min 2.31
_cell_volume 5802.2(9)
_computing_cell_refinement 'Bruker SAINT'
_computing_data_collection 'Bruker APEX2'
_computing_data_reduction 'Bruker SAINT'
_computing_molecular_graphics 'SHELXTL 6.12 (Bruker AXS, 2002)'
_computing_publication_material 'SHELXTL 6.12 (Bruker AXS, 2002)'
_computing_structure_refinement 'SHELXTL 6.12 (Bruker AXS, 2002)'
_computing_structure_solution 'SHELXTL 6.12 (Bruker AXS, 2002)'
_diffrn_ambient_temperature 100(2)
_diffrn_detector_area_resol_mean 83.33
_diffrn_measured_fraction_theta_full 0.999
_diffrn_measured_fraction_theta_max 0.999
_diffrn_measurement_device_type 'Bruker Kappa APEX II'
_diffrn_measurement_method '\f and \w scans'
_diffrn_radiation_monochromator 'Quazar focussing montel optics'
_diffrn_radiation_source 'ImuS micro-focus tube'
_diffrn_radiation_type MoK\a
_diffrn_radiation_wavelength 0.71073
_diffrn_reflns_av_R_equivalents 0.0498
_diffrn_reflns_av_sigmaI/netI 0.0552
_diffrn_reflns_limit_h_max 17
_diffrn_reflns_limit_h_min -17
_diffrn_reflns_limit_k_max 25
_diffrn_reflns_limit_k_min -24
_diffrn_reflns_limit_l_max 32
_diffrn_reflns_limit_l_min -32
_diffrn_reflns_number 99356
_diffrn_reflns_theta_full 27.88
_diffrn_reflns_theta_max 27.88
_diffrn_reflns_theta_min 2.14
_exptl_absorpt_coefficient_mu 2.888
_exptl_absorpt_correction_T_max 0.746
_exptl_absorpt_correction_T_min 0.635
_exptl_absorpt_correction_type multi-scan
_exptl_absorpt_process_details 'SADABS, Bruker-AXS, 2008'
_exptl_crystal_colour green
_exptl_crystal_density_diffrn 1.410
_exptl_crystal_density_method 'not measured'
_exptl_crystal_description plate
_exptl_crystal_F_000 2536
_exptl_crystal_size_max 0.19
_exptl_crystal_size_mid 0.16
_exptl_crystal_size_min 0.05
_refine_diff_density_max 1.685
_refine_diff_density_min -1.710
_refine_diff_density_rms 0.118
_refine_ls_extinction_method none
_refine_ls_goodness_of_fit_ref 1.083
_refine_ls_hydrogen_treatment constr
_refine_ls_matrix_type full
_refine_ls_number_parameters 1354
_refine_ls_number_reflns 27648
_refine_ls_number_restraints 202
_refine_ls_restrained_S_all 1.164
_refine_ls_R_factor_all 0.0548
_refine_ls_R_factor_gt 0.0342
_refine_ls_shift/su_max 0.006
_refine_ls_shift/su_mean 0.000
_refine_ls_structure_factor_coef Fsqd
_refine_ls_weighting_details 'calc w=1/[\s^2^(Fo^2^)+(0.0272P)^2^+4.9476P] where P=(Fo^2^+2Fc^2^)/3'
_refine_ls_weighting_scheme calc
_refine_ls_wR_factor_gt 0.0712
_refine_ls_wR_factor_ref 0.0775
_reflns_number_gt 21403
_reflns_number_total 27648
_reflns_threshold_expression >2sigma(I)
_cod_data_source_file ja504528n_si_003.cif
_cod_data_source_block acs1306
_cod_depositor_comments 'Adding full bibliography for 4122183--4122197.cif.'
_cod_original_cell_volume 5802.3(9)
_cod_original_sg_symbol_Hall -P1
_cod_original_sg_symbol_H-M P-1
_cod_database_code 4122197

loop_
_symmetry_equiv_pos_as_xyz
'x, y, z'
'-x, -y, -z'

loop_
_atom_site_label
_atom_site_type_symbol
_atom_site_fract_x
_atom_site_fract_y
_atom_site_fract_z
_atom_site_U_iso_or_equiv
_atom_site_adp_type
_atom_site_occupancy
_atom_site_symmetry_multiplicity
_atom_site_calc_flag
_atom_site_refinement_flags
_atom_site_disorder_assembly
_atom_site_disorder_group
U1 U 0.456798(9) 0.154255(8) 0.798067(5) 0.01266(4) Uani 1 1 d . . .
U2 U 0.456461(9) 0.354622(8) 0.712600(5) 0.01294(4) Uani 1 1 d . . .
K1 K 0.95839(6) 0.74958(5) 0.72330(4) 0.02070(18) Uani 1 1 d . . .
O1 O 0.46527(18) 0.12818(15) 0.71298(11) 0.0179(6) Uani 1 1 d . . .
O2 O 0.32055(18) 0.08688(14) 0.81211(11) 0.0167(5) Uani 1 1 d . . .
O3 O 0.38150(18) 0.17509(15) 0.87514(10) 0.0176(6) Uani 1 1 d . . .
O4 O 0.40735(18) 0.39045(15) 0.78811(11) 0.0181(6) Uani 1 1 d . . .
O5 O 0.58493(18) 0.42002(14) 0.71969(10) 0.0168(5) Uani 1 1 d . . .
O6 O 0.55923(18) 0.33714(15) 0.63933(10) 0.0164(5) Uani 1 1 d . . .
O7 O 0.3562(2) 0.25601(15) 0.74292(11) 0.0246(6) Uani 1 1 d . . .
H7O H 0.3014 0.2486 0.7686 0.037 Uiso 1 1 d R . .
O8 O 0.53848(19) 0.25312(15) 0.76940(11) 0.0212(6) Uani 1 1 d . . .
O9 O 0.9813(2) 0.90838(16) 0.69140(12) 0.0267(6) Uani 1 1 d . . .
O10 O 0.8838(2) 0.82218(16) 0.79782(12) 0.0253(6) Uani 1 1 d . . .
O11 O 0.8184(2) 0.64432(16) 0.73652(11) 0.0250(6) Uani 1 1 d . . .
O12 O 0.8598(2) 0.75181(16) 0.62121(12) 0.0275(7) Uani 1 1 d . . .
O13 O 1.1472(2) 0.71113(16) 0.68412(12) 0.0262(6) Uani 1 1 d . . .
O14 O 1.0952(2) 0.64085(16) 0.80483(12) 0.0246(6) Uani 1 1 d . . .
N1 N 0.6499(2) 0.10759(18) 0.78000(12) 0.0173(7) Uani 1 1 d . . .
N2 N 0.5149(2) 0.00185(17) 0.86415(12) 0.0148(6) Uani 1 1 d . . .
N3 N 0.5900(2) 0.12809(17) 0.88973(12) 0.0151(6) Uani 1 1 d . . .
N4 N 0.2559(2) 0.42290(18) 0.70126(13) 0.0176(7) Uani 1 1 d . . .
N5 N 0.4261(2) 0.50093(17) 0.62855(13) 0.0160(6) Uani 1 1 d . . .
N6 N 0.3475(2) 0.36678(17) 0.61537(13) 0.0150(6) Uani 1 1 d . . .
N7 N 1.0339(3) 0.8432(2) 0.59979(14) 0.0267(8) Uani 1 1 d . . .
N8 N 0.8903(2) 0.65629(19) 0.84461(14) 0.0210(7) Uani 1 1 d . . .
C1 C 0.6701(3) 0.0235(2) 0.80146(16) 0.0181(8) Uani 1 1 d . . .
H1A H 0.7172 0.0075 0.8348 0.022 Uiso 1 1 calc R . .
H1B H 0.7025 0.0106 0.7692 0.022 Uiso 1 1 calc R . .
C2 C 0.5767(3) -0.0212(2) 0.82192(16) 0.0177(8) Uani 1 1 d . . .
H2A H 0.5363 -0.0139 0.7869 0.021 Uiso 1 1 calc R . .
H2B H 0.5967 -0.0759 0.8408 0.021 Uiso 1 1 calc R . .
C3 C 0.5698(3) -0.0104(2) 0.91945(15) 0.0169(8) Uani 1 1 d . . .
H3A H 0.6413 -0.0215 0.9134 0.020 Uiso 1 1 calc R . .
H3B H 0.5449 -0.0551 0.9520 0.020 Uiso 1 1 calc R . .
C4 C 0.5582(3) 0.0582(2) 0.93722(15) 0.0183(8) Uani 1 1 d . . .
H4A H 0.4876 0.0659 0.9474 0.022 Uiso 1 1 calc R . .
H4B H 0.5982 0.0480 0.9729 0.022 Uiso 1 1 calc R . .
C5 C 0.6967(3) 0.1191(2) 0.87428(16) 0.0187(8) Uani 1 1 d . . .
H5A H 0.7204 0.0654 0.8945 0.022 Uiso 1 1 calc R . .
H5B H 0.7359 0.1501 0.8891 0.022 Uiso 1 1 calc R . .
C6 C 0.7146(3) 0.1425(2) 0.80851(16) 0.0187(8) Uani 1 1 d . . .
H6A H 0.7044 0.1984 0.7894 0.022 Uiso 1 1 calc R . .
H6B H 0.7848 0.1287 0.8017 0.022 Uiso 1 1 calc R . .
C7 C 0.6705(3) 0.1448(2) 0.71525(15) 0.0165(8) Uani 1 1 d . . .
H7A H 0.7435 0.1447 0.7090 0.020 Uiso 1 1 calc R . .
H7B H 0.6447 0.1985 0.7019 0.020 Uiso 1 1 calc R . .
C8 C 0.6270(3) 0.1094(2) 0.67682(15) 0.0172(8) Uani 1 1 d . . .
C9 C 0.5228(3) 0.1065(2) 0.67604(15) 0.0166(8) Uani 1 1 d . . .
C10 C 0.4818(3) 0.0806(2) 0.63455(16) 0.0190(8) Uani 1 1 d . . .
C11 C 0.5465(3) 0.0575(2) 0.59835(16) 0.0214(9) Uani 1 1 d . . .
H11 H 0.5189 0.0397 0.5711 0.026 Uiso 1 1 calc R . .
C12 C 0.6489(3) 0.0588(2) 0.59955(16) 0.0221(9) Uani 1 1 d . . .
C13 C 0.6874(3) 0.0856(2) 0.63978(16) 0.0199(8) Uani 1 1 d . . .
H13 H 0.7574 0.0875 0.6417 0.024 Uiso 1 1 calc R . .
C14 C 0.3690(3) 0.0843(2) 0.63143(17) 0.0216(9) Uani 1 1 d . . .
H14A H 0.3453 0.1375 0.6237 0.026 Uiso 1 1 calc R . .
H14B H 0.3445 0.0532 0.6714 0.026 Uiso 1 1 calc R . .
C15 C 0.3160(3) 0.0598(2) 0.58675(17) 0.0230(9) Uani 1 1 d . . .
C16 C 0.2042(3) 0.0726(3) 0.59509(18) 0.0283(10) Uani 1 1 d . . .
H16A H 0.1681 0.0602 0.5661 0.042 Uiso 1 1 calc R . .
H16B H 0.1885 0.1258 0.5894 0.042 Uiso 1 1 calc R . .
H16C H 0.1844 0.0399 0.6351 0.042 Uiso 1 1 calc R . .
C17 C 0.3367(4) -0.0252(3) 0.60051(18) 0.0323(11) Uani 1 1 d . . .
H17A H 0.3225 -0.0540 0.6424 0.048 Uiso 1 1 calc R . .
H17B H 0.4067 -0.0350 0.5919 0.048 Uiso 1 1 calc R . .
H17C H 0.2942 -0.0410 0.5760 0.048 Uiso 1 1 calc R . .
C18 C 0.3406(3) 0.1073(3) 0.52199(17) 0.0306(10) Uani 1 1 d . . .
H18A H 0.3012 0.0918 0.4960 0.046 Uiso 1 1 calc R . .
H18B H 0.4115 0.0993 0.5144 0.046 Uiso 1 1 calc R . .
H18C H 0.3248 0.1611 0.5142 0.046 Uiso 1 1 calc R . .
C19 C 0.7165(3) 0.0326(3) 0.55938(18) 0.0327(10) Uani 1 1 d . . .
H19A H 0.7308 -0.0223 0.5779 0.049 Uiso 1 1 calc R . .
H19B H 0.7787 0.0584 0.5527 0.049 Uiso 1 1 calc R . .
H19C H 0.6836 0.0448 0.5214 0.049 Uiso 1 1 calc R . .
C20 C 0.4270(3) -0.0451(2) 0.88320(15) 0.0178(8) Uani 1 1 d . . .
H20A H 0.3884 -0.0286 0.9119 0.021 Uiso 1 1 calc R . .
H20B H 0.4517 -0.0983 0.9047 0.021 Uiso 1 1 calc R . .
C21 C 0.3561(3) -0.0443(2) 0.83656(16) 0.0177(8) Uani 1 1 d . . .
C22 C 0.2998(3) 0.0236(2) 0.80541(15) 0.0159(8) Uani 1 1 d . . .
C23 C 0.2214(3) 0.0217(2) 0.76903(16) 0.0189(8) Uani 1 1 d . . .
C24 C 0.2046(3) -0.0465(2) 0.76388(17) 0.0234(9) Uani 1 1 d . . .
H24 H 0.1518 -0.0475 0.7394 0.028 Uiso 1 1 calc R . .
C25 C 0.2615(3) -0.1139(2) 0.79300(18) 0.0266(9) Uani 1 1 d . . .
C26 C 0.3373(3) -0.1110(2) 0.82942(17) 0.0236(9) Uani 1 1 d . . .
H26 H 0.3771 -0.1558 0.8499 0.028 Uiso 1 1 calc R . .
C27 C 0.1580(3) 0.0925(2) 0.73470(16) 0.0205(8) Uani 1 1 d . . .
H27A H 0.1254 0.0828 0.7028 0.025 Uiso 1 1 calc R . .
H27B H 0.2035 0.1335 0.7153 0.025 Uiso 1 1 calc R . .
C28 C 0.0759(3) 0.1239(2) 0.76707(17) 0.0217(9) Uani 1 1 d . . .
C29 C 0.1174(3) 0.1808(2) 0.78884(19) 0.0253(9) Uani 1 1 d . . .
H29A H 0.1442 0.2224 0.7552 0.038 Uiso 1 1 calc R . .
H29B H 0.1704 0.1556 0.8173 0.038 Uiso 1 1 calc R . .
H29C H 0.0642 0.2012 0.8081 0.038 Uiso 1 1 calc R . .
C30 C 0.0320(3) 0.0590(2) 0.81895(19) 0.0278(9) Uani 1 1 d . . .
H30A H -0.0235 0.0793 0.8367 0.042 Uiso 1 1 calc R . .
H30B H 0.0834 0.0345 0.8487 0.042 Uiso 1 1 calc R . .
H30C H 0.0080 0.0218 0.8046 0.042 Uiso 1 1 calc R . .
C31 C -0.0056(3) 0.1647(3) 0.72265(19) 0.0329(10) Uani 1 1 d . . .
H31A H -0.0361 0.1281 0.7100 0.049 Uiso 1 1 calc R . .
H31B H 0.0231 0.2040 0.6882 0.049 Uiso 1 1 calc R . .
H31C H -0.0563 0.1882 0.7411 0.049 Uiso 1 1 calc R . .
C32 C 0.2424(4) -0.1867(3) 0.7856(2) 0.0470(14) Uani 1 1 d . . .
H32A H 0.2268 -0.2255 0.8242 0.071 Uiso 1 1 calc R . .
H32B H 0.3017 -0.2040 0.7688 0.071 Uiso 1 1 calc R . .
H32C H 0.1862 -0.1780 0.7590 0.071 Uiso 1 1 calc R . .
C33 C 0.5771(3) 0.1955(2) 0.90680(17) 0.0190(8) Uani 1 1 d . . .
H33A H 0.5799 0.2416 0.8702 0.023 Uiso 1 1 calc R . .
H33B H 0.6347 0.1946 0.9311 0.023 Uiso 1 1 calc R . .
C34 C 0.4844(3) 0.2034(2) 0.94004(15) 0.0159(8) Uani 1 1 d . . .
C35 C 0.3890(3) 0.1946(2) 0.92180(15) 0.0153(8) Uani 1 1 d . . .
C36 C 0.3044(3) 0.2050(2) 0.95456(15) 0.0168(8) Uani 1 1 d . . .
C37 C 0.3176(3) 0.2277(2) 1.00170(16) 0.0184(8) Uani 1 1 d . . .
H37 H 0.2603 0.2364 1.0226 0.022 Uiso 1 1 calc R . .
C38 C 0.4107(3) 0.2382(2) 1.01974(16) 0.0188(8) Uani 1 1 d . . .
C39 C 0.4926(3) 0.2245(2) 0.98853(15) 0.0170(8) Uani 1 1 d . . .
H39 H 0.5570 0.2297 1.0006 0.020 Uiso 1 1 calc R . .
C40 C 0.2009(3) 0.1951(2) 0.93796(16) 0.0175(8) Uani 1 1 d . . .
H40A H 0.2015 0.2037 0.8954 0.021 Uiso 1 1 calc R . .
H40B H 0.1556 0.2352 0.9433 0.021 Uiso 1 1 calc R . .
C41 C 0.1567(3) 0.1178(2) 0.97241(16) 0.0191(8) Uani 1 1 d . . .
C42 C 0.0500(3) 0.1210(2) 0.95092(17) 0.0260(9) Uani 1 1 d . . .
H42A H 0.0106 0.1627 0.9569 0.039 Uiso 1 1 calc R . .
H42B H 0.0200 0.0730 0.9734 0.039 Uiso 1 1 calc R . .
H42C H 0.0515 0.1294 0.9088 0.039 Uiso 1 1 calc R . .
C43 C 0.2199(3) 0.0539(2) 0.96215(18) 0.0249(9) Uani 1 1 d . . .
H43A H 0.2230 0.0638 0.9197 0.037 Uiso 1 1 calc R . .
H43B H 0.1899 0.0054 0.9833 0.037 Uiso 1 1 calc R . .
H43C H 0.2873 0.0515 0.9768 0.037 Uiso 1 1 calc R . .
C44 C 0.1510(3) 0.1012(2) 1.03919(16) 0.0233(9) Uani 1 1 d . . .
H44A H 0.2183 0.0972 1.0545 0.035 Uiso 1 1 calc R . .
H44B H 0.1193 0.0534 1.0597 0.035 Uiso 1 1 calc R . .
H44C H 0.1119 0.1425 1.0459 0.035 Uiso 1 1 calc R . .
C45 C 0.4221(3) 0.2652(2) 1.07001(17) 0.0253(9) Uani 1 1 d . . .
H45A H 0.4928 0.2647 1.0781 0.038 Uiso 1 1 calc R . .
H45B H 0.3886 0.2314 1.1055 0.038 Uiso 1 1 calc R . .
H45C H 0.3921 0.3169 1.0589 0.038 Uiso 1 1 calc R . .
C46 C 0.2703(3) 0.5032(2) 0.68895(17) 0.0209(8) Uani 1 1 d . . .
H46A H 0.3064 0.5070 0.7222 0.025 Uiso 1 1 calc R . .
H46B H 0.2045 0.5307 0.6863 0.025 Uiso 1 1 calc R . .
C47 C 0.3280(3) 0.5409(2) 0.63195(16) 0.0204(8) Uani 1 1 d . . .
H47A H 0.2868 0.5438 0.5983 0.024 Uiso 1 1 calc R . .
H47B H 0.3394 0.5935 0.6276 0.024 Uiso 1 1 calc R . .
C48 C 0.4375(3) 0.4898(2) 0.57136(15) 0.0168(8) Uani 1 1 d . . .
H48A H 0.5053 0.4677 0.5689 0.020 Uiso 1 1 calc R . .
H48B H 0.4305 0.5399 0.5385 0.020 Uiso 1 1 calc R . .
C49 C 0.3616(3) 0.4381(2) 0.56323(15) 0.0167(8) Uani 1 1 d . . .
H49A H 0.2967 0.4672 0.5533 0.020 Uiso 1 1 calc R . .
H49B H 0.3830 0.4247 0.5291 0.020 Uiso 1 1 calc R . .
C50 C 0.2418(3) 0.3567(2) 0.63263(16) 0.0185(8) Uani 1 1 d . . .
H50A H 0.2359 0.3063 0.6646 0.022 Uiso 1 1 calc R . .
H50B H 0.2041 0.3575 0.5983 0.022 Uiso 1 1 calc R . .
C51 C 0.1957(3) 0.4164(2) 0.65337(16) 0.0213(9) Uani 1 1 d . . .
H51A H 0.1909 0.4658 0.6197 0.026 Uiso 1 1 calc R . .
H51B H 0.1275 0.4032 0.6684 0.026 Uiso 1 1 calc R . .
C52 C 0.2017(3) 0.3847(3) 0.75765(17) 0.0296(10) Uani 1 1 d . . .
H52A H 0.2054 0.3297 0.7658 0.035 Uiso 1 1 calc R . .
H52B H 0.1308 0.4028 0.7514 0.035 Uiso 1 1 calc R . .
C53 C 0.2351(3) 0.3946(2) 0.81270(16) 0.0178(8) Uani 1 1 d . . .
C54 C 0.3354(3) 0.3977(2) 0.82489(16) 0.0172(8) Uani 1 1 d . . .
C55 C 0.3572(3) 0.4104(2) 0.87708(16) 0.0172(8) Uani 1 1 d . . .
C56 C 0.2811(3) 0.4092(2) 0.91681(16) 0.0202(8) Uani 1 1 d . . .
H56 H 0.2973 0.4144 0.9526 0.024 Uiso 1 1 calc R . .
C57 C 0.1817(3) 0.4009(2) 0.90736(16) 0.0195(8) Uani 1 1 d . . .
C58 C 0.1609(3) 0.3960(2) 0.85357(16) 0.0197(8) Uani 1 1 d . . .
H58 H 0.0936 0.3936 0.8443 0.024 Uiso 1 1 calc R . .
C59 C 0.4605(3) 0.4248(2) 0.88987(17) 0.0218(9) Uani 1 1 d . . .
H59A H 0.5086 0.4009 0.8696 0.026 Uiso 1 1 calc R . .
H59B H 0.4719 0.3992 0.9329 0.026 Uiso 1 1 calc R . .
C60 C 0.4830(3) 0.5090(2) 0.87104(17) 0.0219(9) Uani 1 1 d . . .
C61 C 0.4848(3) 0.5468(2) 0.80329(18) 0.0285(10) Uani 1 1 d . . .
H61A H 0.5040 0.5991 0.7914 0.043 Uiso 1 1 calc R . .
H61B H 0.4185 0.5467 0.7880 0.043 Uiso 1 1 calc R . .
H61C H 0.5330 0.5186 0.7872 0.043 Uiso 1 1 calc R . .
C62 C 0.5854(3) 0.5122(3) 0.89572(19) 0.0307(10) Uani 1 1 d . . .
H62A H 0.6362 0.4861 0.8795 0.046 Uiso 1 1 calc R . .
H62B H 0.5839 0.4874 0.9389 0.046 Uiso 1 1 calc R . .
H62C H 0.6011 0.5653 0.8845 0.046 Uiso 1 1 calc R . .
C63 C 0.4062(3) 0.5530(3) 0.8960(2) 0.0309(10) Uani 1 1 d . . .
H63A H 0.4248 0.6056 0.8841 0.046 Uiso 1 1 calc R . .
H63B H 0.4048 0.5290 0.9393 0.046 Uiso 1 1 calc R . .
H63C H 0.3403 0.5525 0.8806 0.046 Uiso 1 1 calc R . .
C64 C 0.1020(3) 0.3952(3) 0.95328(17) 0.0266(9) Uani 1 1 d . . .
H64A H 0.0374 0.4116 0.9339 0.040 Uiso 1 1 calc R . .
H64B H 0.1162 0.4279 0.9745 0.040 Uiso 1 1 calc R . .
H64C H 0.1006 0.3426 0.9813 0.040 Uiso 1 1 calc R . .
C65 C 0.5043(3) 0.5509(2) 0.63246(16) 0.0188(8) Uani 1 1 d . . .
H65A H 0.4931 0.5596 0.6698 0.023 Uiso 1 1 calc R . .
H65B H 0.4938 0.6007 0.5995 0.023 Uiso 1 1 calc R . .
C66 C 0.6113(3) 0.5239(2) 0.63059(15) 0.0166(8) Uani 1 1 d . . .
C67 C 0.6481(3) 0.4596(2) 0.67845(15) 0.0158(8) Uani 1 1 d . . .
C68 C 0.7511(3) 0.4391(2) 0.68168(16) 0.0185(8) Uani 1 1 d . . .
C69 C 0.8121(3) 0.4830(2) 0.63595(17) 0.0220(9) Uani 1 1 d . . .
H69 H 0.8816 0.4703 0.6384 0.026 Uiso 1 1 calc R . .
C70 C 0.7761(3) 0.5443(2) 0.58688(17) 0.0226(9) Uani 1 1 d . . .
C71 C 0.6751(3) 0.5640(2) 0.58558(16) 0.0207(8) Uani 1 1 d . . .
H71 H 0.6488 0.6062 0.5530 0.025 Uiso 1 1 calc R . .
C72 C 0.7916(3) 0.3695(2) 0.73145(17) 0.0203(8) Uani 1 1 d . . .
H72A H 0.8486 0.3469 0.7158 0.024 Uiso 1 1 calc R . .
H72B H 0.7397 0.3322 0.7437 0.024 Uiso 1 1 calc R . .
C73 C 0.8266(3) 0.3803(2) 0.78756(17) 0.0225(9) Uani 1 1 d . . .
C74 C 0.8787(4) 0.3054(3) 0.8281(2) 0.0397(12) Uani 1 1 d . . .
H74A H 0.9385 0.2941 0.8083 0.060 Uiso 1 1 calc R . .
H74B H 0.8335 0.2643 0.8370 0.060 Uiso 1 1 calc R . .
H74C H 0.8973 0.3099 0.8650 0.060 Uiso 1 1 calc R . .
C75 C 0.9001(3) 0.4432(3) 0.7709(2) 0.0329(11) Uani 1 1 d . . .
H75A H 0.9244 0.4470 0.8069 0.049 Uiso 1 1 calc R . .
H75B H 0.8665 0.4916 0.7463 0.049 Uiso 1 1 calc R . .
H75C H 0.9563 0.4311 0.7488 0.049 Uiso 1 1 calc R . .
C76 C 0.7375(3) 0.4004(3) 0.82026(19) 0.0363(11) Uani 1 1 d . . .
H76A H 0.6933 0.3583 0.8338 0.055 Uiso 1 1 calc R . .
H76B H 0.7013 0.4462 0.7935 0.055 Uiso 1 1 calc R . .
H76C H 0.7607 0.4095 0.8544 0.055 Uiso 1 1 calc R . .
C77 C 0.8450(3) 0.5854(3) 0.53656(18) 0.0322(11) Uani 1 1 d . . .
H77A H 0.8575 0.5558 0.5115 0.048 Uiso 1 1 calc R . .
H77B H 0.9081 0.5915 0.5525 0.048 Uiso 1 1 calc R . .
H77C H 0.8143 0.6354 0.5130 0.048 Uiso 1 1 calc R . .
C78 C 0.3800(3) 0.2971(2) 0.60400(16) 0.0164(8) Uani 1 1 d . . .
H78A H 0.3277 0.2875 0.5807 0.020 Uiso 1 1 calc R . .
H78B H 0.3836 0.2538 0.6425 0.020 Uiso 1 1 calc R . .
C79 C 0.4769(3) 0.2975(2) 0.57246(15) 0.0155(8) Uani 1 1 d . . .
C80 C 0.5640(3) 0.3160(2) 0.59290(15) 0.0146(7) Uani 1 1 d . . .
C81 C 0.6558(3) 0.3107(2) 0.56293(16) 0.0169(8) Uani 1 1 d . . .
C82 C 0.6542(3) 0.2840(2) 0.51711(16) 0.0196(8) Uani 1 1 d . . .
H82 H 0.7154 0.2792 0.4979 0.024 Uiso 1 1 calc R . .
C83 C 0.5681(3) 0.2637(2) 0.49761(16) 0.0187(8) Uani 1 1 d . . .
C84 C 0.4803(3) 0.2726(2) 0.52562(16) 0.0170(8) Uani 1 1 d . . .
H84 H 0.4201 0.2614 0.5125 0.020 Uiso 1 1 calc R . .
C85 C 0.7494(3) 0.3327(2) 0.58371(17) 0.0211(8) Uani 1 1 d . . .
H85A H 0.7528 0.3052 0.6271 0.025 Uiso 1 1 calc R . .
H85B H 0.7404 0.3874 0.5765 0.025 Uiso 1 1 calc R . .
C86 C 0.8524(3) 0.3196(2) 0.55762(16) 0.0188(8) Uani 1 1 d . . .
C87 C 0.8787(3) 0.2356(2) 0.57003(18) 0.0259(9) Uani 1 1 d . . .
H87A H 0.8327 0.2174 0.5488 0.039 Uiso 1 1 calc R . .
H87B H 0.8733 0.2062 0.6126 0.039 Uiso 1 1 calc R . .
H87C H 0.9469 0.2295 0.5566 0.039 Uiso 1 1 calc R . .
C88 C 0.8627(3) 0.3685(2) 0.49161(17) 0.0247(9) Uani 1 1 d . . .
H88A H 0.8187 0.3511 0.4689 0.037 Uiso 1 1 calc R . .
H88B H 0.9317 0.3639 0.4787 0.037 Uiso 1 1 calc R . .
H88C H 0.8443 0.4216 0.4851 0.037 Uiso 1 1 calc R . .
C89 C 0.9304(3) 0.3461(2) 0.58936(17) 0.0239(9) Uani 1 1 d . . .
H89A H 0.9973 0.3343 0.5770 0.036 Uiso 1 1 calc R . .
H89B H 0.9230 0.3198 0.6322 0.036 Uiso 1 1 calc R . .
H89C H 0.9202 0.4010 0.5790 0.036 Uiso 1 1 calc R . .
C90 C 0.5709(3) 0.2329(2) 0.44909(17) 0.0216(9) Uani 1 1 d . . .
H90A H 0.5036 0.2213 0.4426 0.032 Uiso 1 1 calc R . .
H90B H 0.6146 0.1865 0.4606 0.032 Uiso 1 1 calc R . .
H90C H 0.5962 0.2708 0.4125 0.032 Uiso 1 1 calc R . .
C91 C 1.0552(3) 0.9185(3) 0.59837(19) 0.0330(11) Uani 1 1 d . . .
H91A H 1.0602 0.9538 0.5566 0.040 Uiso 1 1 calc R . .
H91B H 1.1206 0.9146 0.6168 0.040 Uiso 1 1 calc R . .
C92 C 0.9788(3) 0.9514(2) 0.62941(19) 0.0329(11) Uani 1 1 d . . .
H92A H 0.9924 1.0047 0.6216 0.040 Uiso 1 1 calc R . .
H92B H 0.9119 0.9510 0.6141 0.040 Uiso 1 1 calc R . .
C93 C 0.9150(3) 0.9413(3) 0.7230(2) 0.0333(10) Uani 1 1 d . . .
H93A H 0.8462 0.9439 0.7092 0.040 Uiso 1 1 calc R . .
H93B H 0.9331 0.9935 0.7156 0.040 Uiso 1 1 calc R . .
C94 C 0.9210(3) 0.8939(3) 0.7879(2) 0.0315(10) Uani 1 1 d . . .
H94A H 0.9909 0.8872 0.8010 0.038 Uiso 1 1 calc R . .
H94B H 0.8811 0.9193 0.8106 0.038 Uiso 1 1 calc R . .
C95 C 0.8703(3) 0.7794(3) 0.85957(18) 0.0302(10) Uani 1 1 d . . .
H95A H 0.8248 0.8083 0.8771 0.036 Uiso 1 1 calc R . .
H95B H 0.9349 0.7695 0.8800 0.036 Uiso 1 1 calc R . .
C96 C 0.8271(3) 0.7054(2) 0.86710(17) 0.0243(9) Uani 1 1 d . . .
H96A H 0.8140 0.6772 0.9097 0.029 Uiso 1 1 calc R . .
H96B H 0.7626 0.7166 0.8465 0.029 Uiso 1 1 calc R . .
C97 C 0.8316(3) 0.5959(2) 0.84138(17) 0.0271(9) Uani 1 1 d . . .
H97A H 0.7926 0.5748 0.8785 0.033 Uiso 1 1 calc R . .
H97B H 0.8777 0.5546 0.8387 0.033 Uiso 1 1 calc R . .
C98 C 0.7615(3) 0.6217(3) 0.78974(17) 0.0280(10) Uani 1 1 d . . .
H98A H 0.7201 0.5797 0.7921 0.034 Uiso 1 1 calc R . .
H98B H 0.7169 0.6647 0.7906 0.034 Uiso 1 1 calc R . .
C99 C 0.7555(3) 0.6582(3) 0.68683(18) 0.0306(10) Uani 1 1 d . . .
H99A H 0.7039 0.6987 0.6843 0.037 Uiso 1 1 calc R . .
H99B H 0.7220 0.6116 0.6918 0.037 Uiso 1 1 calc R . .
C100 C 0.8172(3) 0.6817(3) 0.63133(18) 0.0307(10) Uani 1 1 d . . .
H10G H 0.8707 0.6421 0.6348 0.037 Uiso 1 1 calc R . .
H10H H 0.7752 0.6871 0.5974 0.037 Uiso 1 1 calc R . .
C101 C 0.9107(3) 0.7776(3) 0.56617(17) 0.0307(10) Uani 1 1 d . . .
H10M H 0.8636 0.7854 0.5339 0.037 Uiso 1 1 calc R . .
H10N H 0.9631 0.7389 0.5655 0.037 Uiso 1 1 calc R . .
C102 C 0.9568(3) 0.8507(3) 0.55673(18) 0.0324(10) Uani 1 1 d . . .
H10K H 0.9863 0.8705 0.5165 0.039 Uiso 1 1 calc R . .
H10L H 0.9040 0.8882 0.5590 0.039 Uiso 1 1 calc R . .
C103 C 1.1253(3) 0.8047(3) 0.58648(19) 0.0356(11) Uani 1 1 d . . .
H10Q H 1.1612 0.8417 0.5532 0.043 Uiso 1 1 calc R . .
H10R H 1.1063 0.7641 0.5736 0.043 Uiso 1 1 calc R . .
C104 C 1.1939(3) 0.7705(3) 0.6383(2) 0.0371(11) Uani 1 1 d . . .
H10O H 1.2565 0.7502 0.6259 0.045 Uiso 1 1 calc R . .
H10P H 1.2104 0.8100 0.6531 0.045 Uiso 1 1 calc R . .
C105 C 1.2163(3) 0.6651(2) 0.72785(18) 0.0257(9) Uani 1 1 d . . .
H10C H 1.2494 0.6968 0.7449 0.031 Uiso 1 1 calc R . .
H10D H 1.2680 0.6412 0.7096 0.031 Uiso 1 1 calc R . .
C106 C 1.1628(3) 0.6053(2) 0.77541(18) 0.0256(9) Uani 1 1 d . . .
H10A H 1.1258 0.5758 0.7580 0.031 Uiso 1 1 calc R . .
H10B H 1.2110 0.5700 0.8040 0.031 Uiso 1 1 calc R . .
C107 C 1.0554(3) 0.5857(3) 0.85696(18) 0.0301(10) Uani 1 1 d . . .
H10I H 1.1091 0.5616 0.8859 0.036 Uiso 1 1 calc R . .
H10J H 1.0265 0.5457 0.8470 0.036 Uiso 1 1 calc R . .
C108 C 0.9768(3) 0.6230(3) 0.88345(17) 0.0286(10) Uani 1 1 d . . .
H10E H 0.9536 0.5850 0.9212 0.034 Uiso 1 1 calc R . .
H10F H 1.0063 0.6634 0.8924 0.034 Uiso 1 1 calc R . .
O200 O 0.6870(4) 0.8430(3) 0.69317(19) 0.1049(18) Uani 1 1 d DU . .
C201 C 0.6060(5) 0.8447(3) 0.6520(3) 0.0736(19) Uani 1 1 d DU A .
H20C H 0.5836 0.8976 0.6277 0.088 Uiso 1 1 calc R . .
H20D H 0.6297 0.8187 0.6253 0.088 Uiso 1 1 calc R . .
C202 C 0.5243(5) 0.8044(4) 0.6906(3) 0.0703(17) Uani 1 1 d DU . .
H20E H 0.5357 0.7486 0.7041 0.084 Uiso 1 1 calc R A .
H20F H 0.4589 0.8203 0.6711 0.084 Uiso 1 1 calc R . .
C203 C 0.5344(4) 0.8325(4) 0.7409(3) 0.098(2) Uani 1 1 d DU A .
H20G H 0.5285 0.8885 0.7266 0.118 Uiso 0.473(11) 1 calc PR A 1
H20H H 0.4848 0.8111 0.7728 0.118 Uiso 0.473(11) 1 calc PR A 1
H20I H 0.5466 0.7848 0.7757 0.118 Uiso 0.527(11) 1 d PR A 2
H20J H 0.4757 0.8616 0.7487 0.118 Uiso 0.527(11) 1 d PR A 2
C204 C 0.6312(3) 0.8035(3) 0.75929(18) 0.046(3) Uani 0.473(11) 1 d PDU A 1
H20K H 0.6374 0.7473 0.7746 0.055 Uiso 0.473(11) 1 calc PR A 1
H20L H 0.6557 0.8216 0.7890 0.055 Uiso 0.473(11) 1 calc PR A 1
C214 C 0.6408(3) 0.8742(3) 0.72814(18) 0.027(2) Uani 0.527(11) 1 d PRD A 2
H20M H 0.6218 0.9290 0.7093 0.032 Uiso 0.527(11) 1 d PR A 2
H20N H 0.6819 0.8651 0.7632 0.032 Uiso 0.527(11) 1 d PR A 2
O300 O 0.2023(3) 0.8200(3) 0.97580(18) 0.107(2) Uani 0.712(5) 1 d PRDU B 1
C301 C 0.1274(3) 0.8528(3) 0.93074(18) 0.077(2) Uani 0.712(5) 1 d PRDU B 1
H30D H 0.1566 0.8772 0.8907 0.092 Uiso 0.712(5) 1 d PR B 1
H30E H 0.0799 0.8892 0.9395 0.092 Uiso 0.712(5) 1 d PR B 1
C302 C 0.0847(8) 0.7808(6) 0.9393(5) 0.096(2) Uani 0.712(5) 1 d PDU B 1
H30F H 0.0671 0.7805 0.9003 0.115 Uiso 0.712(5) 1 calc PR B 1
H30G H 0.0229 0.7759 0.9633 0.115 Uiso 0.712(5) 1 calc PR B 1
C303 C 0.1563(9) 0.7143(7) 0.9697(6) 0.102(2) Uani 0.712(5) 1 d PDU B 1
H30H H 0.1264 0.6798 1.0069 0.123 Uiso 0.712(5) 1 calc PR B 1
H30I H 0.1723 0.6856 0.9439 0.123 Uiso 0.712(5) 1 calc PR B 1
C304 C 0.2395(8) 0.7408(7) 0.9815(7) 0.106(2) Uani 0.712(5) 1 d PDU B 1
H30J H 0.2930 0.7421 0.9524 0.127 Uiso 0.712(5) 1 calc PR B 1
H30K H 0.2638 0.7103 1.0219 0.127 Uiso 0.712(5) 1 calc PR B 1
O310 O 0.1168(13) 0.6610(11) 0.9633(8) 0.112(3) Uani 0.288(5) 1 d PDU B 2
C311 C 0.1901(17) 0.5952(11) 0.9963(12) 0.093(3) Uani 0.288(5) 1 d PDU B 2
H31D H 0.1697 0.5643 1.0372 0.112 Uiso 0.288(5) 1 calc PR B 2
H31E H 0.2132 0.5632 0.9740 0.112 Uiso 0.288(5) 1 calc PR B 2
C312 C 0.2514(15) 0.6520(14) 0.9917(13) 0.102(3) Uani 0.288(5) 1 d PDU B 2
H31F H 0.2910 0.6621 0.9549 0.122 Uiso 0.288(5) 1 calc PR B 2
H31G H 0.2986 0.6311 1.0249 0.122 Uiso 0.288(5) 1 calc PR B 2
C313 C 0.2098(18) 0.7275(15) 0.9911(18) 0.106(2) Uani 0.288(5) 1 d PDU B 2
H31H H 0.2246 0.7335 1.0284 0.127 Uiso 0.288(5) 1 calc PR B 2
H31I H 0.2374 0.7697 0.9575 0.127 Uiso 0.288(5) 1 calc PR B 2
C314 C 0.1064(18) 0.7253(15) 0.9848(15) 0.102(2) Uiso 0.288(5) 1 d PDU B 2
H31J H 0.0766 0.7727 0.9550 0.123 Uiso 0.288(5) 1 calc PR B 2
H31K H 0.0695 0.7123 1.0228 0.123 Uiso 0.288(5) 1 calc PR B 2

loop_
_atom_site_aniso_label
_atom_site_aniso_U_11
_atom_site_aniso_U_22
_atom_site_aniso_U_33
_atom_site_aniso_U_23
_atom_site_aniso_U_13
_atom_site_aniso_U_12
U1 0.01297(7) 0.01455(8) 0.01032(7) -0.00466(6) -0.00060(5) 0.00025(5)
U2 0.01279(7) 0.01559(8) 0.01066(7) -0.00537(6) -0.00116(5) 0.00073(5)
K1 0.0243(4) 0.0202(5) 0.0183(4) -0.0079(3) 0.0009(3) -0.0030(3)
O1 0.0205(14) 0.0205(15) 0.0145(13) -0.0088(11) -0.0013(11) 0.0003(11)
O2 0.0166(13) 0.0152(14) 0.0183(13) -0.0064(11) -0.0016(10) 0.0002(10)
O3 0.0180(13) 0.0236(15) 0.0111(12) -0.0069(11) 0.0007(10) 0.0005(11)
O4 0.0164(13) 0.0257(15) 0.0150(13) -0.0112(12) 0.0012(10) 0.0006(11)
O5 0.0176(13) 0.0171(14) 0.0144(13) -0.0042(11) -0.0018(10) -0.0021(11)
O6 0.0138(13) 0.0232(15) 0.0133(12) -0.0084(11) 0.0002(10) 0.0006(11)
O7 0.0364(17) 0.0191(15) 0.0157(13) -0.0032(12) -0.0066(12) -0.0012(12)
O8 0.0206(14) 0.0229(16) 0.0170(13) -0.0051(12) 0.0023(11) 0.0047(11)
O9 0.0282(16) 0.0210(16) 0.0297(16) -0.0083(13) -0.0040(13) -0.0002(12)
O10 0.0294(16) 0.0229(16) 0.0282(16) -0.0146(13) 0.0010(12) -0.0028(12)
O11 0.0260(15) 0.0303(17) 0.0198(14) -0.0099(13) 0.0008(12) -0.0082(12)
O12 0.0358(17) 0.0275(17) 0.0210(15) -0.0099(13) 0.0000(12) -0.0090(13)
O13 0.0213(15) 0.0297(17) 0.0245(15) -0.0070(13) 0.0058(12) -0.0023(12)
O14 0.0260(15) 0.0253(16) 0.0215(14) -0.0090(12) 0.0020(12) 0.0057(12)
N1 0.0163(16) 0.0252(19) 0.0091(14) -0.0043(13) 0.0017(12) -0.0065(13)
N2 0.0161(16) 0.0146(17) 0.0121(15) -0.0035(13) -0.0014(12) 0.0028(12)
N3 0.0168(16) 0.0162(17) 0.0113(14) -0.0046(13) 0.0004(12) 0.0021(12)
N4 0.0158(16) 0.0254(19) 0.0157(15) -0.0127(14) 0.0001(12) 0.0000(13)
N5 0.0194(16) 0.0151(17) 0.0148(15) -0.0076(13) -0.0025(12) 0.0025(13)
N6 0.0140(15) 0.0168(17) 0.0140(15) -0.0061(13) -0.0010(12) 0.0025(12)
N7 0.030(2) 0.027(2) 0.0220(18) -0.0076(15) 0.0000(15) -0.0068(16)
N8 0.0218(17) 0.0255(19) 0.0181(16) -0.0112(15) -0.0013(13) 0.0012(14)
C1 0.0197(19) 0.017(2) 0.0140(18) -0.0033(15) -0.0019(15) 0.0065(15)
C2 0.021(2) 0.015(2) 0.0149(18) -0.0044(15) -0.0009(15) 0.0036(15)
C3 0.0156(19) 0.020(2) 0.0121(17) -0.0039(15) -0.0034(14) 0.0054(15)
C4 0.0161(19) 0.021(2) 0.0138(18) -0.0020(16) -0.0018(15) 0.0011(15)
C5 0.0130(18) 0.029(2) 0.0158(18) -0.0103(17) -0.0014(15) 0.0001(16)
C6 0.0109(18) 0.029(2) 0.0163(18) -0.0092(17) 0.0005(14) 0.0008(15)
C7 0.0143(18) 0.021(2) 0.0140(18) -0.0066(16) 0.0035(14) 0.0008(15)
C8 0.026(2) 0.0126(19) 0.0109(17) -0.0026(15) -0.0011(15) 0.0020(15)
C9 0.028(2) 0.0107(19) 0.0098(17) -0.0027(14) 0.0007(15) 0.0015(15)
C10 0.031(2) 0.0117(19) 0.0123(18) -0.0030(15) -0.0007(16) 0.0002(16)
C11 0.033(2) 0.019(2) 0.0126(18) -0.0068(16) -0.0023(16) 0.0007(17)
C12 0.034(2) 0.018(2) 0.0110(18) -0.0031(16) 0.0014(16) 0.0039(17)
C13 0.022(2) 0.020(2) 0.0139(18) -0.0034(16) -0.0011(16) 0.0046(16)
C14 0.026(2) 0.024(2) 0.0184(19) -0.0116(17) -0.0005(16) -0.0028(17)
C15 0.031(2) 0.023(2) 0.0173(19) -0.0103(17) -0.0019(17) -0.0061(18)
C16 0.034(2) 0.031(3) 0.020(2) -0.0096(19) -0.0056(18) -0.0080(19)
C17 0.047(3) 0.032(3) 0.021(2) -0.013(2) 0.004(2) -0.011(2)
C18 0.038(3) 0.031(3) 0.021(2) -0.0067(19) -0.0051(19) -0.011(2)
C19 0.039(3) 0.041(3) 0.023(2) -0.019(2) -0.0002(19) 0.010(2)
C20 0.032(2) 0.0116(19) 0.0071(16) -0.0011(14) 0.0023(15) -0.0013(16)
C21 0.020(2) 0.016(2) 0.0153(18) -0.0049(16) 0.0011(15) -0.0001(15)
C22 0.0198(19) 0.015(2) 0.0123(17) -0.0040(15) 0.0035(15) -0.0028(15)
C23 0.0183(19) 0.021(2) 0.0171(18) -0.0075(16) -0.0001(15) 0.0007(16)
C24 0.026(2) 0.029(2) 0.020(2) -0.0130(18) -0.0013(16) -0.0045(18)
C25 0.031(2) 0.022(2) 0.030(2) -0.0137(19) -0.0010(18) -0.0034(18)
C26 0.028(2) 0.017(2) 0.024(2) -0.0071(17) -0.0014(17) 0.0023(17)
C27 0.022(2) 0.021(2) 0.0176(19) -0.0066(17) -0.0056(16) 0.0014(16)
C28 0.019(2) 0.023(2) 0.022(2) -0.0072(17) -0.0044(16) 0.0019(16)
C29 0.023(2) 0.024(2) 0.033(2) -0.0153(19) 0.0013(18) -0.0012(17)
C30 0.025(2) 0.027(2) 0.033(2) -0.013(2) 0.0060(18) -0.0029(18)
C31 0.025(2) 0.040(3) 0.034(2) -0.014(2) -0.0107(19) 0.009(2)
C32 0.064(4) 0.028(3) 0.056(3) -0.023(3) -0.020(3) -0.002(2)
C33 0.019(2) 0.021(2) 0.0192(19) -0.0094(17) 0.0002(15) -0.0056(16)
C34 0.0192(19) 0.014(2) 0.0123(17) -0.0037(15) 0.0015(15) 0.0015(15)
C35 0.022(2) 0.0115(19) 0.0101(17) -0.0016(14) -0.0022(15) 0.0005(15)
C36 0.0180(19) 0.015(2) 0.0135(17) -0.0016(15) -0.0009(15) 0.0023(15)
C37 0.021(2) 0.017(2) 0.0155(18) -0.0045(16) 0.0017(15) 0.0040(15)
C38 0.022(2) 0.020(2) 0.0152(18) -0.0085(16) -0.0029(15) 0.0034(16)
C39 0.0187(19) 0.016(2) 0.0147(18) -0.0029(15) -0.0041(15) -0.0008(15)
C40 0.0183(19) 0.020(2) 0.0141(18) -0.0064(16) -0.0012(15) 0.0038(15)
C41 0.019(2) 0.022(2) 0.0153(18) -0.0059(16) -0.0002(15) -0.0014(16)
C42 0.022(2) 0.033(3) 0.021(2) -0.0073(19) 0.0003(17) -0.0063(18)
C43 0.024(2) 0.025(2) 0.025(2) -0.0091(18) 0.0008(17) 0.0006(17)
C44 0.023(2) 0.026(2) 0.0185(19) -0.0057(17) 0.0012(16) -0.0009(17)
C45 0.026(2) 0.030(2) 0.024(2) -0.0157(19) -0.0037(17) 0.0045(18)
C46 0.0171(19) 0.023(2) 0.024(2) -0.0119(17) -0.0082(16) 0.0079(16)
C47 0.024(2) 0.018(2) 0.0186(19) -0.0074(16) -0.0070(16) 0.0072(16)
C48 0.0186(19) 0.018(2) 0.0148(18) -0.0073(16) -0.0016(15) 0.0021(15)
C49 0.0194(19) 0.018(2) 0.0112(17) -0.0044(15) -0.0042(14) 0.0049(15)
C50 0.0120(18) 0.029(2) 0.0172(18) -0.0118(17) -0.0025(15) 0.0001(16)
C51 0.0147(19) 0.033(2) 0.0184(19) -0.0129(18) -0.0035(15) -0.0001(16)
C52 0.023(2) 0.051(3) 0.023(2) -0.022(2) 0.0089(17) -0.015(2)
C53 0.020(2) 0.020(2) 0.0146(18) -0.0074(16) 0.0015(15) -0.0012(15)
C54 0.023(2) 0.0115(19) 0.0143(18) -0.0022(15) 0.0014(15) -0.0006(15)
C55 0.021(2) 0.015(2) 0.0136(18) -0.0034(15) -0.0007(15) 0.0012(15)
C56 0.028(2) 0.021(2) 0.0103(17) -0.0044(16) 0.0015(15) 0.0000(17)
C57 0.025(2) 0.016(2) 0.0143(18) -0.0027(16) 0.0044(16) 0.0007(16)
C58 0.0171(19) 0.019(2) 0.0201(19) -0.0044(16) -0.0012(15) 0.0006(15)
C59 0.024(2) 0.026(2) 0.0167(19) -0.0101(17) -0.0012(16) 0.0006(17)
C60 0.024(2) 0.023(2) 0.0193(19) -0.0091(17) -0.0007(16) -0.0021(17)
C61 0.033(2) 0.025(2) 0.027(2) -0.0077(19) -0.0001(18) -0.0065(19)
C62 0.028(2) 0.042(3) 0.030(2) -0.021(2) 0.0008(19) -0.008(2)
C63 0.029(2) 0.030(3) 0.041(3) -0.021(2) 0.003(2) -0.0037(19)
C64 0.026(2) 0.031(3) 0.020(2) -0.0070(18) 0.0069(17) 0.0003(18)
C65 0.029(2) 0.013(2) 0.0138(18) -0.0036(15) -0.0028(16) -0.0012(16)
C66 0.022(2) 0.017(2) 0.0137(18) -0.0079(15) -0.0028(15) -0.0030(15)
C67 0.0197(19) 0.017(2) 0.0139(17) -0.0090(15) -0.0007(15) -0.0031(15)
C68 0.021(2) 0.021(2) 0.0178(19) -0.0111(16) 0.0009(15) -0.0048(16)
C69 0.018(2) 0.029(2) 0.025(2) -0.0151(18) 0.0009(16) -0.0067(17)
C70 0.030(2) 0.025(2) 0.0176(19) -0.0118(17) 0.0047(17) -0.0118(18)
C71 0.030(2) 0.019(2) 0.0140(18) -0.0063(16) -0.0027(16) -0.0072(17)
C72 0.019(2) 0.020(2) 0.024(2) -0.0111(17) -0.0019(16) 0.0022(16)
C73 0.018(2) 0.027(2) 0.024(2) -0.0120(18) -0.0069(16) 0.0071(16)
C74 0.044(3) 0.034(3) 0.038(3) -0.011(2) -0.019(2) 0.011(2)
C75 0.027(2) 0.037(3) 0.038(3) -0.018(2) -0.014(2) 0.001(2)
C76 0.029(2) 0.060(3) 0.025(2) -0.022(2) -0.0063(19) 0.008(2)
C77 0.032(2) 0.046(3) 0.024(2) -0.017(2) 0.0061(19) -0.013(2)
C78 0.0169(19) 0.017(2) 0.0145(18) -0.0056(15) -0.0016(15) -0.0001(15)
C79 0.0175(19) 0.0127(19) 0.0146(18) -0.0033(15) 0.0000(15) -0.0003(14)
C80 0.0190(19) 0.0113(19) 0.0113(17) -0.0023(14) -0.0005(14) 0.0027(14)
C81 0.0174(19) 0.017(2) 0.0141(18) -0.0036(15) -0.0011(15) 0.0004(15)
C82 0.020(2) 0.022(2) 0.0172(19) -0.0088(17) 0.0058(15) -0.0009(16)
C83 0.025(2) 0.016(2) 0.0128(18) -0.0044(16) 0.0022(15) -0.0003(16)
C84 0.020(2) 0.016(2) 0.0149(18) -0.0050(15) 0.0000(15) -0.0028(15)
C85 0.017(2) 0.028(2) 0.022(2) -0.0139(18) 0.0038(16) -0.0024(16)
C86 0.0169(19) 0.022(2) 0.0166(18) -0.0069(16) 0.0002(15) 0.0023(15)
C87 0.025(2) 0.026(2) 0.025(2) -0.0086(18) -0.0041(17) 0.0038(18)
C88 0.017(2) 0.032(2) 0.021(2) -0.0058(18) 0.0000(16) 0.0005(17)
C89 0.016(2) 0.030(2) 0.025(2) -0.0099(19) 0.0015(16) -0.0016(17)
C90 0.023(2) 0.027(2) 0.020(2) -0.0150(18) 0.0045(16) -0.0019(17)
C91 0.039(3) 0.028(3) 0.028(2) -0.004(2) 0.000(2) -0.011(2)
C92 0.041(3) 0.021(2) 0.034(2) -0.007(2) -0.009(2) -0.005(2)
C93 0.036(3) 0.022(2) 0.044(3) -0.015(2) 0.000(2) 0.0013(19)
C94 0.033(2) 0.029(3) 0.041(3) -0.023(2) 0.001(2) -0.0008(19)
C95 0.036(3) 0.035(3) 0.024(2) -0.017(2) 0.0017(19) 0.003(2)
C96 0.023(2) 0.031(2) 0.020(2) -0.0115(18) 0.0046(17) 0.0017(17)
C97 0.036(2) 0.025(2) 0.020(2) -0.0078(18) 0.0032(18) -0.0053(19)
C98 0.030(2) 0.033(3) 0.024(2) -0.0120(19) 0.0066(18) -0.0131(19)
C99 0.030(2) 0.035(3) 0.027(2) -0.008(2) -0.0065(18) -0.011(2)
C100 0.041(3) 0.029(3) 0.024(2) -0.0104(19) -0.0055(19) -0.011(2)
C101 0.042(3) 0.033(3) 0.016(2) -0.0070(19) -0.0008(18) -0.008(2)
C102 0.042(3) 0.029(3) 0.021(2) -0.0023(19) -0.0042(19) -0.006(2)
C103 0.037(3) 0.043(3) 0.023(2) -0.008(2) 0.012(2) -0.006(2)
C104 0.025(2) 0.043(3) 0.035(3) -0.005(2) 0.010(2) -0.004(2)
C105 0.020(2) 0.028(2) 0.034(2) -0.017(2) 0.0009(18) 0.0007(17)
C106 0.025(2) 0.026(2) 0.030(2) -0.0162(19) 0.0039(18) 0.0044(17)
C107 0.029(2) 0.031(3) 0.022(2) -0.0014(19) -0.0020(18) 0.0074(19)
C108 0.025(2) 0.039(3) 0.019(2) -0.0082(19) -0.0023(17) 0.0063(19)
O200 0.132(5) 0.074(3) 0.099(4) -0.016(3) -0.041(3) -0.018(3)
C201 0.117(5) 0.037(3) 0.060(4) -0.007(3) -0.042(3) 0.000(3)
C202 0.095(4) 0.062(4) 0.060(4) -0.032(3) -0.032(3) 0.025(3)
C203 0.101(5) 0.133(6) 0.083(4) -0.070(4) -0.001(4) 0.019(4)
C204 0.042(6) 0.068(7) 0.039(5) -0.036(5) -0.014(4) 0.014(5)
C214 0.023(4) 0.032(5) 0.027(5) -0.013(4) 0.001(3) 0.004(3)
O300 0.082(3) 0.134(4) 0.089(3) -0.024(3) -0.002(3) -0.003(3)
C301 0.055(4) 0.118(4) 0.057(4) -0.034(4) 0.003(3) 0.008(4)
C302 0.085(3) 0.119(4) 0.081(3) -0.035(3) -0.007(3) 0.002(3)
C303 0.094(3) 0.120(3) 0.095(3) -0.040(3) -0.011(3) -0.013(3)
C304 0.086(4) 0.127(4) 0.096(3) -0.029(3) -0.010(3) -0.019(3)
O310 0.104(4) 0.122(4) 0.104(4) -0.036(4) -0.003(4) -0.010(4)
C311 0.084(5) 0.114(5) 0.086(5) -0.042(5) -0.010(5) -0.011(5)
C312 0.089(4) 0.120(4) 0.093(4) -0.036(4) -0.010(4) -0.011(4)
C313 0.091(3) 0.123(4) 0.096(3) -0.032(3) -0.007(3) -0.011(3)

loop_
_atom_type_symbol
_atom_type_description
_atom_type_scat_dispersion_real
_atom_type_scat_dispersion_imag
_atom_type_scat_source
C C 0.0033 0.0016 'International Tables Vol C Tables 4.2.6.8 and 6.1.1.4'
H H 0.0000 0.0000 'International Tables Vol C Tables 4.2.6.8 and 6.1.1.4'
N N 0.0061 0.0033 'International Tables Vol C Tables 4.2.6.8 and 6.1.1.4'
O O 0.0106 0.0060 'International Tables Vol C Tables 4.2.6.8 and 6.1.1.4'
K K 0.2009 0.2494 'International Tables Vol C Tables 4.2.6.8 and 6.1.1.4'
U U -9.6767 9.6646 'International Tables Vol C Tables 4.2.6.8 and 6.1.1.4'

loop_
_geom_angle_atom_site_label_1
_geom_angle_atom_site_label_2
_geom_angle_atom_site_label_3
_geom_angle
O8 U1 O2 156.31(10)
O8 U1 O3 95.42(9)
O2 U1 O3 78.22(9)
O8 U1 O7 70.84(10)
O2 U1 O7 85.70(9)
O3 U1 O7 83.57(9)
O8 U1 O1 99.58(9)
O2 U1 O1 80.59(9)
O3 U1 O1 156.07(9)
O7 U1 O1 83.89(9)
O8 U1 N1 74.09(10)
O2 U1 N1 126.88(9)
O3 U1 N1 132.24(8)
O7 U1 N1 131.73(10)
O1 U1 N1 70.34(8)
O8 U1 N3 75.95(9)
O2 U1 N3 121.18(9)
O3 U1 N3 68.66(9)
O7 U1 N3 133.97(9)
O1 U1 N3 133.19(9)
N1 U1 N3 63.59(8)
O8 U1 N2 130.97(9)
O2 U1 N2 72.61(9)
O3 U1 N2 94.71(9)
O7 U1 N2 158.10(9)
O1 U1 N2 89.44(9)
N1 U1 N2 63.90(9)
N3 U1 N2 63.68(8)
O8 U1 U2 33.27(7)
O2 U1 U2 123.34(6)
O3 U1 U2 91.34(7)
O7 U1 U2 37.64(7)
O1 U1 U2 91.07(6)
N1 U1 U2 101.19(6)
N3 U1 U2 105.09(6)
N2 U1 U2 163.88(6)
O8 U1 H7O 84.9
O2 U1 H7O 71.6
O3 U1 H7O 66.3
O7 U1 H7O 20.8
O1 U1 H7O 96.5
N1 U1 H7O 152.5
N3 U1 H7O 128.6
N2 U1 H7O 142.1
U2 U1 H7O 53.7
O8 U2 O5 87.37(9)
O8 U2 O4 93.63(9)
O5 U2 O4 77.82(9)
O8 U2 O7 70.39(10)
O5 U2 O7 155.30(9)
O4 U2 O7 92.57(9)
O8 U2 O6 82.96(9)
O5 U2 O6 81.39(9)
O4 U2 O6 159.07(9)
O7 U2 O6 105.54(9)
O8 U2 N6 125.35(9)
O5 U2 N6 130.32(9)
O4 U2 N6 127.71(9)
O7 U2 N6 73.40(9)
O6 U2 N6 68.99(8)
O8 U2 N5 157.75(9)
O5 U2 N5 73.27(9)
O4 U2 N5 92.88(9)
O7 U2 N5 130.50(9)
O6 U2 N5 83.39(9)
N6 U2 N5 64.69(9)
O8 U2 N4 138.56(9)
O5 U2 N4 120.04(9)
O4 U2 N4 66.11(8)
O7 U2 N4 74.68(9)
O6 U2 N4 128.32(8)
N6 U2 N4 61.61(8)
N5 U2 N4 63.07(9)
O8 U2 U1 32.53(7)
O5 U2 U1 119.56(6)
O4 U2 U1 95.42(7)
O7 U2 U1 37.92(7)
O6 U2 U1 92.69(6)
N6 U2 U1 101.33(6)
N5 U2 U1 165.99(6)
N4 U2 U1 110.38(6)
O11 K1 O10 102.53(8)
O11 K1 O13 113.77(9)
O10 K1 O13 137.34(8)
O11 K1 O12 60.88(8)
O10 K1 O12 124.75(9)
O13 K1 O12 93.24(8)
O11 K1 O9 142.95(9)
O10 K1 O9 59.97(8)
O13 K1 O9 98.02(9)
O12 K1 O9 100.43(8)
O11 K1 O14 93.87(8)
O10 K1 O14 98.00(8)
O13 K1 O14 59.25(8)
O12 K1 O14 132.83(9)
O9 K1 O14 119.49(8)
O11 K1 N8 61.39(8)
O10 K1 N8 60.86(9)
O13 K1 N8 118.45(9)
O12 K1 N8 121.40(8)
O9 K1 N8 119.83(9)
O14 K1 N8 60.07(8)
O11 K1 N7 119.31(8)
O10 K1 N7 119.87(9)
O13 K1 N7 60.01(9)
O12 K1 N7 59.58(8)
O9 K1 N7 60.62(9)
O14 K1 N7 118.34(9)
N8 K1 N7 178.41(10)
C9 O1 U1 146.8(2)
C22 O2 U1 135.0(2)
C35 O3 U1 148.4(2)
C54 O4 U2 149.0(2)
C67 O5 U2 130.1(2)
C80 O6 U2 145.4(2)
U2 O7 U1 104.44(11)
U2 O7 H7O 127.9
U1 O7 H7O 99.1
U1 O8 U2 114.20(11)
C93 O9 C92 111.6(3)
C93 O9 K1 112.8(2)
C92 O9 K1 114.2(2)
C94 O10 C95 111.3(3)
C94 O10 K1 116.2(2)
C95 O10 K1 120.0(2)
C98 O11 C99 110.3(3)
C98 O11 K1 116.6(2)
C99 O11 K1 116.7(2)
C101 O12 C100 110.6(3)
C101 O12 K1 118.7(2)
C100 O12 K1 111.9(2)
C104 O13 C105 111.8(3)
C104 O13 K1 116.4(2)
C105 O13 K1 117.7(2)
C107 O14 C106 110.6(3)
C107 O14 K1 118.0(2)
C106 O14 K1 111.5(2)
C6 N1 C7 105.4(3)
C6 N1 C1 111.8(3)
C7 N1 C1 111.5(3)
C6 N1 U1 106.3(2)
C7 N1 U1 106.4(2)
C1 N1 U1 114.8(2)
C2 N2 C20 110.3(3)
C2 N2 C3 112.0(3)
C20 N2 C3 105.9(3)
C2 N2 U1 103.4(2)
C20 N2 U1 111.1(2)
C3 N2 U1 114.3(2)
C4 N3 C5 110.6(3)
C4 N3 C33 112.4(3)
C5 N3 C33 107.9(3)
C4 N3 U1 104.49(19)
C5 N3 U1 115.16(19)
C33 N3 U1 106.3(2)
C46 N4 C52 113.2(3)
C46 N4 C51 109.9(3)
C52 N4 C51 106.5(3)
C46 N4 U2 103.6(2)
C52 N4 U2 108.3(2)
C51 N4 U2 115.5(2)
C48 N5 C65 109.4(3)
C48 N5 C47 110.9(3)
C65 N5 C47 106.5(3)
C48 N5 U2 103.2(2)
C65 N5 U2 111.0(2)
C47 N5 U2 115.8(2)
C50 N6 C49 112.2(3)
C50 N6 C78 104.0(3)
C49 N6 C78 113.1(3)
C50 N6 U2 109.4(2)
C49 N6 U2 113.48(19)
C78 N6 U2 104.01(19)
C102 N7 C91 110.1(3)
C102 N7 C103 109.9(3)
C91 N7 C103 110.3(3)
C102 N7 K1 108.9(2)
C91 N7 K1 108.2(2)
C103 N7 K1 109.4(2)
C96 N8 C97 109.3(3)
C96 N8 C108 110.4(3)
C97 N8 C108 110.1(3)
C96 N8 K1 108.2(2)
C97 N8 K1 108.6(2)
C108 N8 K1 110.1(2)
N1 C1 C2 113.6(3)
N1 C1 H1A 108.8
C2 C1 H1A 108.8
N1 C1 H1B 108.8
C2 C1 H1B 108.8
H1A C1 H1B 107.7
N2 C2 C1 113.3(3)
N2 C2 H2A 108.9
C1 C2 H2A 108.9
N2 C2 H2B 108.9
C1 C2 H2B 108.9
H2A C2 H2B 107.7
N2 C3 C4 112.4(3)
N2 C3 H3A 109.1
C4 C3 H3A 109.1
N2 C3 H3B 109.1
C4 C3 H3B 109.1
H3A C3 H3B 107.9
N3 C4 C3 112.4(3)
N3 C4 H4A 109.1
C3 C4 H4A 109.1
N3 C4 H4B 109.1
C3 C4 H4B 109.1
H4A C4 H4B 107.9
N3 C5 C6 112.9(3)
N3 C5 H5A 109.0
C6 C5 H5A 109.0
N3 C5 H5B 109.0
C6 C5 H5B 109.0
H5A C5 H5B 107.8
N1 C6 C5 113.9(3)
N1 C6 H6A 108.8
C5 C6 H6A 108.8
N1 C6 H6B 108.8
C5 C6 H6B 108.8
H6A C6 H6B 107.7
N1 C7 C8 115.8(3)
N1 C7 H7A 108.3
C8 C7 H7A 108.3
N1 C7 H7B 108.3
C8 C7 H7B 108.3
H7A C7 H7B 107.4
C13 C8 C9 120.8(3)
C13 C8 C7 120.3(3)
C9 C8 C7 118.7(3)
O1 C9 C8 120.2(3)
O1 C9 C10 121.7(3)
C8 C9 C10 118.1(3)
C11 C10 C9 118.4(4)
C11 C10 C14 124.9(3)
C9 C10 C14 116.7(3)
C12 C11 C10 123.9(3)
C12 C11 H11 118.0
C10 C11 H11 118.0
C11 C12 C13 116.8(4)
C11 C12 C19 122.0(4)
C13 C12 C19 121.2(4)
C8 C13 C12 122.0(4)
C8 C13 H13 119.0
C12 C13 H13 119.0
C10 C14 C15 121.4(3)
C10 C14 H14A 107.0
C15 C14 H14A 107.0
C10 C14 H14B 107.0
C15 C14 H14B 107.0
H14A C14 H14B 106.7
C16 C15 C18 106.9(3)
C16 C15 C17 106.9(3)
C18 C15 C17 111.2(3)
C16 C15 C14 107.0(3)
C18 C15 C14 113.3(3)
C17 C15 C14 111.0(3)
C15 C16 H16A 109.5
C15 C16 H16B 109.5
H16A C16 H16B 109.5
C15 C16 H16C 109.5
H16A C16 H16C 109.5
H16B C16 H16C 109.5
C15 C17 H17A 109.5
C15 C17 H17B 109.5
H17A C17 H17B 109.5
C15 C17 H17C 109.5
H17A C17 H17C 109.5
H17B C17 H17C 109.5
C15 C18 H18A 109.5
C15 C18 H18B 109.5
H18A C18 H18B 109.5
C15 C18 H18C 109.5
H18A C18 H18C 109.5
H18B C18 H18C 109.5
C12 C19 H19A 109.5
C12 C19 H19B 109.5
H19A C19 H19B 109.5
C12 C19 H19C 109.5
H19A C19 H19C 109.5
H19B C19 H19C 109.5
N2 C20 C21 118.4(3)
N2 C20 H20A 107.7
C21 C20 H20A 107.7
N2 C20 H20B 107.7
C21 C20 H20B 107.7
H20A C20 H20B 107.1
C26 C21 C22 120.3(3)
C26 C21 C20 120.7(3)
C22 C21 C20 118.5(3)
O2 C22 C21 119.1(3)
O2 C22 C23 122.0(3)
C21 C22 C23 118.9(3)
C24 C23 C22 118.7(4)
C24 C23 C27 119.8(3)
C22 C23 C27 121.5(3)
C23 C24 C25 123.2(3)
C23 C24 H24 118.4
C25 C24 H24 118.4
C26 C25 C24 117.0(4)
C26 C25 C32 121.1(4)
C24 C25 C32 121.8(4)
C21 C26 C25 121.9(4)
C21 C26 H26 119.1
C25 C26 H26 119.1
C23 C27 C28 120.0(3)
C23 C27 H27A 107.3
C28 C27 H27A 107.3
C23 C27 H27B 107.3
C28 C27 H27B 107.3
H27A C27 H27B 106.9
C29 C28 C31 108.4(3)
C29 C28 C30 110.2(3)
C31 C28 C30 109.3(3)
C29 C28 C27 110.6(3)
C31 C28 C27 107.7(3)
C30 C28 C27 110.6(3)
C28 C29 H29A 109.5
C28 C29 H29B 109.5
H29A C29 H29B 109.5
C28 C29 H29C 109.5
H29A C29 H29C 109.5
H29B C29 H29C 109.5
C28 C30 H30A 109.5
C28 C30 H30B 109.5
H30A C30 H30B 109.5
C28 C30 H30C 109.5
H30A C30 H30C 109.5
H30B C30 H30C 109.5
C28 C31 H31A 109.5
C28 C31 H31B 109.5
H31A C31 H31B 109.5
C28 C31 H31C 109.5
H31A C31 H31C 109.5
H31B C31 H31C 109.5
C25 C32 H32A 109.5
C25 C32 H32B 109.5
H32A C32 H32B 109.5
C25 C32 H32C 109.5
H32A C32 H32C 109.5
H32B C32 H32C 109.5
N3 C33 C34 117.5(3)
N3 C33 H33A 107.9
C34 C33 H33A 107.9
N3 C33 H33B 107.9
C34 C33 H33B 107.9
H33A C33 H33B 107.2
C39 C34 C35 119.4(3)
C39 C34 C33 118.3(3)
C35 C34 C33 122.1(3)
O3 C35 C36 121.9(3)
O3 C35 C34 119.2(3)
C36 C35 C34 118.9(3)
C37 C36 C35 118.7(3)
C37 C36 C40 119.8(3)
C35 C36 C40 121.4(3)
C36 C37 C38 123.3(4)
C36 C37 H37 118.3
C38 C37 H37 118.3
C39 C38 C37 116.8(3)
C39 C38 C45 121.3(3)
C37 C38 C45 121.9(4)
C38 C39 C34 122.7(3)
C38 C39 H39 118.6
C34 C39 H39 118.6
C36 C40 C41 116.8(3)
C36 C40 H40A 108.1
C41 C40 H40A 108.1
C36 C40 H40B 108.1
C41 C40 H40B 108.1
H40A C40 H40B 107.3
C43 C41 C42 110.1(3)
C43 C41 C44 109.1(3)
C42 C41 C44 107.6(3)
C43 C41 C40 110.4(3)
C42 C41 C40 108.4(3)
C44 C41 C40 111.2(3)
C41 C42 H42A 109.5
C41 C42 H42B 109.5
H42A C42 H42B 109.5
C41 C42 H42C 109.5
H42A C42 H42C 109.5
H42B C42 H42C 109.5
C41 C43 H43A 109.5
C41 C43 H43B 109.5
H43A C43 H43B 109.5
C41 C43 H43C 109.5
H43A C43 H43C 109.5
H43B C43 H43C 109.5
C41 C44 H44A 109.5
C41 C44 H44B 109.5
H44A C44 H44B 109.5
C41 C44 H44C 109.5
H44A C44 H44C 109.5
H44B C44 H44C 109.5
C38 C45 H45A 109.5
C38 C45 H45B 109.5
H45A C45 H45B 109.5
C38 C45 H45C 109.5
H45A C45 H45C 109.5
H45B C45 H45C 109.5
N4 C46 C47 112.5(3)
N4 C46 H46A 109.1
C47 C46 H46A 109.1
N4 C46 H46B 109.1
C47 C46 H46B 109.1
H46A C46 H46B 107.8
N5 C47 C46 114.3(3)
N5 C47 H47A 108.7
C46 C47 H47A 108.7
N5 C47 H47B 108.7
C46 C47 H47B 108.7
H47A C47 H47B 107.6
N5 C48 C49 113.7(3)
N5 C48 H48A 108.8
C49 C48 H48A 108.8
N5 C48 H48B 108.8
C49 C48 H48B 108.8
H48A C48 H48B 107.7
N6 C49 C48 115.3(3)
N6 C49 H49A 108.5
C48 C49 H49A 108.5
N6 C49 H49B 108.5
C48 C49 H49B 108.5
H49A C49 H49B 107.5
N6 C50 C51 113.6(3)
N6 C50 H50A 108.8
C51 C50 H50A 108.8
N6 C50 H50B 108.8
C51 C50 H50B 108.8
H50A C50 H50B 107.7
N4 C51 C50 111.0(3)
N4 C51 H51A 109.4
C50 C51 H51A 109.4
N4 C51 H51B 109.4
C50 C51 H51B 109.4
H51A C51 H51B 108.0
N4 C52 C53 118.4(3)
N4 C52 H52A 107.7
C53 C52 H52A 107.7
N4 C52 H52B 107.7
C53 C52 H52B 107.7
H52A C52 H52B 107.1
C58 C53 C54 120.5(3)
C58 C53 C52 116.4(3)
C54 C53 C52 123.0(3)
O4 C54 C53 120.8(3)
O4 C54 C55 121.5(3)
C53 C54 C55 117.7(3)
C56 C55 C54 119.0(3)
C56 C55 C59 119.3(3)
C54 C55 C59 121.7(3)
C55 C56 C57 123.7(3)
C55 C56 H56 118.1
C57 C56 H56 118.1
C58 C57 C56 116.2(3)
C58 C57 C64 121.7(4)
C56 C57 C64 122.1(3)
C57 C58 C53 122.4(4)
C57 C58 H58 118.8
C53 C58 H58 118.8
C55 C59 C60 115.6(3)
C55 C59 H59A 108.4
C60 C59 H59A 108.4
C55 C59 H59B 108.4
C60 C59 H59B 108.4
H59A C59 H59B 107.4
C61 C60 C63 109.2(4)
C61 C60 C62 109.9(3)
C63 C60 C62 107.7(3)
C61 C60 C59 109.6(3)
C63 C60 C59 112.4(3)
C62 C60 C59 108.0(3)
C60 C61 H61A 109.5
C60 C61 H61B 109.5
H61A C61 H61B 109.5
C60 C61 H61C 109.5
H61A C61 H61C 109.5
H61B C61 H61C 109.5
C60 C62 H62A 109.5
C60 C62 H62B 109.5
H62A C62 H62B 109.5
C60 C62 H62C 109.5
H62A C62 H62C 109.5
H62B C62 H62C 109.5
C60 C63 H63A 109.5
C60 C63 H63B 109.5
H63A C63 H63B 109.5
C60 C63 H63C 109.5
H63A C63 H63C 109.5
H63B C63 H63C 109.5
C57 C64 H64A 109.5
C57 C64 H64B 109.5
H64A C64 H64B 109.5
C57 C64 H64C 109.5
H64A C64 H64C 109.5
H64B C64 H64C 109.5
N5 C65 C66 117.8(3)
N5 C65 H65A 107.9
C66 C65 H65A 107.9
N5 C65 H65B 107.9
C66 C65 H65B 107.9
H65A C65 H65B 107.2
C71 C66 C67 120.0(4)
C71 C66 C65 121.4(3)
C67 C66 C65 118.4(3)
O5 C67 C66 119.0(3)
O5 C67 C68 121.6(3)
C66 C67 C68 119.4(3)
C69 C68 C67 117.9(4)
C69 C68 C72 121.6(4)
C67 C68 C72 120.3(3)
C70 C69 C68 123.3(4)
C70 C69 H69 118.4
C68 C69 H69 118.4
C71 C70 C69 117.4(4)
C71 C70 C77 122.0(4)
C69 C70 C77 120.6(4)
C66 C71 C70 121.8(4)
C66 C71 H71 119.1
C70 C71 H71 119.1
C68 C72 C73 117.2(3)
C68 C72 H72A 108.0
C73 C72 H72A 108.0
C68 C72 H72B 108.0
C73 C72 H72B 108.0
H72A C72 H72B 107.2
C76 C73 C75 109.5(4)
C76 C73 C74 109.3(4)
C75 C73 C74 109.0(3)
C76 C73 C72 110.2(3)
C75 C73 C72 110.7(3)
C74 C73 C72 108.2(3)
C73 C74 H74A 109.5
C73 C74 H74B 109.5
H74A C74 H74B 109.5
C73 C74 H74C 109.5
H74A C74 H74C 109.5
H74B C74 H74C 109.5
C73 C75 H75A 109.5
C73 C75 H75B 109.5
H75A C75 H75B 109.5
C73 C75 H75C 109.5
H75A C75 H75C 109.5
H75B C75 H75C 109.5
C73 C76 H76A 109.5
C73 C76 H76B 109.5
H76A C76 H76B 109.5
C73 C76 H76C 109.5
H76A C76 H76C 109.5
H76B C76 H76C 109.5
C70 C77 H77A 109.5
C70 C77 H77B 109.5
H77A C77 H77B 109.5
C70 C77 H77C 109.5
H77A C77 H77C 109.5
H77B C77 H77C 109.5
N6 C78 C79 117.3(3)
N6 C78 H78A 108.0
C79 C78 H78A 108.0
N6 C78 H78B 108.0
C79 C78 H78B 108.0
H78A C78 H78B 107.2
C84 C79 C80 121.0(3)
C84 C79 C78 118.0(3)
C80 C79 C78 120.7(3)
O6 C80 C79 119.8(3)
O6 C80 C81 122.2(3)
C79 C80 C81 118.0(3)
C82 C81 C80 117.9(3)
C82 C81 C85 123.8(3)
C80 C81 C85 118.2(3)
C81 C82 C83 124.1(4)
C81 C82 H82 117.9
C83 C82 H82 117.9
C84 C83 C82 116.5(3)
C84 C83 C90 121.4(3)
C82 C83 C90 122.1(3)
C83 C84 C79 122.3(3)
C83 C84 H84 118.9
C79 C84 H84 118.9
C81 C85 C86 120.4(3)
C81 C85 H85A 107.2
C86 C85 H85A 107.2
C81 C85 H85B 107.2
C86 C85 H85B 107.2
H85A C85 H85B 106.9
C87 C86 C88 111.5(3)
C87 C86 C89 107.2(3)
C88 C86 C89 106.0(3)
C87 C86 C85 112.3(3)
C88 C86 C85 112.7(3)
C89 C86 C85 106.7(3)
C86 C87 H87A 109.5
C86 C87 H87B 109.5
H87A C87 H87B 109.5
C86 C87 H87C 109.5
H87A C87 H87C 109.5
H87B C87 H87C 109.5
C86 C88 H88A 109.5
C86 C88 H88B 109.5
H88A C88 H88B 109.5
C86 C88 H88C 109.5
H88A C88 H88C 109.5
H88B C88 H88C 109.5
C86 C89 H89A 109.5
C86 C89 H89B 109.5
H89A C89 H89B 109.5
C86 C89 H89C 109.5
H89A C89 H89C 109.5
H89B C89 H89C 109.5
C83 C90 H90A 109.5
C83 C90 H90B 109.5
H90A C90 H90B 109.5
C83 C90 H90C 109.5
H90A C90 H90C 109.5
H90B C90 H90C 109.5
N7 C91 C92 114.2(4)
N7 C91 H91A 108.7
C92 C91 H91A 108.7
N7 C91 H91B 108.7
C92 C91 H91B 108.7
H91A C91 H91B 107.6
O9 C92 C91 109.9(4)
O9 C92 H92A 109.7
C91 C92 H92A 109.7
O9 C92 H92B 109.7
C91 C92 H92B 109.7
H92A C92 H92B 108.2
O9 C93 C94 109.3(4)
O9 C93 H93A 109.8
C94 C93 H93A 109.8
O9 C93 H93B 109.8
C94 C93 H93B 109.8
H93A C93 H93B 108.3
O10 C94 C93 108.4(3)
O10 C94 H94A 110.0
C93 C94 H94A 110.0
O10 C94 H94B 110.0
C93 C94 H94B 110.0
H94A C94 H94B 108.4
O10 C95 C96 108.7(3)
O10 C95 H95A 109.9
C96 C95 H95A 109.9
O10 C95 H95B 109.9
C96 C95 H95B 109.9
H95A C95 H95B 108.3
N8 C96 C95 114.7(3)
N8 C96 H96A 108.6
C95 C96 H96A 108.6
N8 C96 H96B 108.6
C95 C96 H96B 108.6
H96A C96 H96B 107.6
N8 C97 C98 114.1(3)
N8 C97 H97A 108.7
C98 C97 H97A 108.7
N8 C97 H97B 108.7
C98 C97 H97B 108.7
H97A C97 H97B 107.6
O11 C98 C97 108.6(3)
O11 C98 H98A 110.0
C97 C98 H98A 110.0
O11 C98 H98B 110.0
C97 C98 H98B 110.0
H98A C98 H98B 108.3
O11 C99 C100 109.3(3)
O11 C99 H99A 109.8
C100 C99 H99A 109.8
O11 C99 H99B 109.8
C100 C99 H99B 109.8
H99A C99 H99B 108.3
O12 C100 C99 110.5(3)
O12 C100 H10G 109.6
C99 C100 H10G 109.6
O12 C100 H10H 109.6
C99 C100 H10H 109.6
H10G C100 H10H 108.1
O12 C101 C102 109.9(3)
O12 C101 H10M 109.7
C102 C101 H10M 109.7
O12 C101 H10N 109.7
C102 C101 H10N 109.7
H10M C101 H10N 108.2
N7 C102 C101 113.6(4)
N7 C102 H10K 108.8
C101 C102 H10K 108.8
N7 C102 H10L 108.8
C101 C102 H10L 108.8
H10K C102 H10L 107.7
N7 C103 C104 113.2(4)
N7 C103 H10Q 108.9
C104 C103 H10Q 108.9
N7 C103 H10R 108.9
C104 C103 H10R 108.9
H10Q C103 H10R 107.7
O13 C104 C103 109.6(4)
O13 C104 H10O 109.8
C103 C104 H10O 109.8
O13 C104 H10P 109.8
C103 C104 H10P 109.8
H10O C104 H10P 108.2
O13 C105 C106 109.3(3)
O13 C105 H10C 109.8
C106 C105 H10C 109.8
O13 C105 H10D 109.8
C106 C105 H10D 109.8
H10C C105 H10D 108.3
O14 C106 C105 108.8(3)
O14 C106 H10A 109.9
C105 C106 H10A 109.9
O14 C106 H10B 109.9
C105 C106 H10B 109.9
H10A C106 H10B 108.3
O14 C107 C108 109.7(3)
O14 C107 H10I 109.7
C108 C107 H10I 109.7
O14 C107 H10J 109.7
C108 C107 H10J 109.7
H10I C107 H10J 108.2
N8 C108 C107 113.4(3)
N8 C108 H10E 108.9
C107 C108 H10E 108.9
N8 C108 H10F 108.9
C107 C108 H10F 108.9
H10E C108 H10F 107.7
C214 O200 C201 102.5(5)
C214 O200 C204 49.00(14)
C201 O200 C204 101.5(4)
C202 C201 O200 105.4(5)
C202 C201 H20C 110.7
O200 C201 H20C 110.7
C202 C201 H20D 110.7
O200 C201 H20D 110.7
H20C C201 H20D 108.8
C201 C202 C203 98.7(5)
C201 C202 H20E 112.0
C203 C202 H20E 112.0
C201 C202 H20F 112.0
C203 C202 H20F 112.0
H20E C202 H20F 109.7
C204 C203 C202 99.9(5)
C204 C203 C214 49.01(14)
C202 C203 C214 105.3(5)
C204 C203 H20G 111.8
C202 C203 H20G 111.8
C214 C203 H20G 64.7
C204 C203 H20H 111.8
C202 C203 H20H 111.8
C214 C203 H20H 141.2
H20G C203 H20H 109.5
C204 C203 H20I 58.7
C202 C203 H20I 102.9
C214 C203 H20I 105.2
H20G C203 H20I 145.3
H20H C203 H20I 56.2
C204 C203 H20J 144.0
C202 C203 H20J 116.1
C214 C203 H20J 116.5
H20G C203 H20J 56.4
H20H C203 H20J 55.5
H20I C203 H20J 109.5
C203 C204 O200 96.9(4)
O200 C204 H20I 134.6
C203 C204 H20K 112.4
O200 C204 H20K 112.4
H20I C204 H20K 76.2
C203 C204 H20L 112.4
O200 C204 H20L 112.4
H20I C204 H20L 105.0
H20K C204 H20L 109.9
C203 C204 H20N 106.1
O200 C204 H20N 75.2
H20I C204 H20N 128.6
H20K C204 H20N 139.1
O200 C214 C203 101.2(4)
O200 C214 H20M 115.7
C203 C214 H20M 104.7
O200 C214 H20N 109.9
C203 C214 H20N 116.2
H20M C214 H20N 109.1
C301 O300 C304 112.6(5)
O300 C301 C302 95.4(4)
O300 C301 H30D 112.4
C302 C301 H30D 112.6
O300 C301 H30E 112.5
C302 C301 H30E 113.3
H30D C301 H30E 110.0
C301 C302 C303 111.4(7)
C301 C302 H30F 109.3
C303 C302 H30F 109.3
C301 C302 H30G 109.3
C303 C302 H30G 109.3
H30F C302 H30G 108.0
C304 C303 C302 108.3(9)
C304 C303 H30H 110.0
C302 C303 H30H 110.0
C304 C303 H30I 110.0
C302 C303 H30I 110.0
H30H C303 H30I 108.4
C303 C304 O300 101.0(8)
C303 C304 H30J 111.6
O300 C304 H30J 111.6
C303 C304 H30K 111.6
O300 C304 H30K 111.6
H30J C304 H30K 109.4
C314 O310 C311 116.5(16)
C312 C311 O310 83.8(13)
C312 C311 H31D 114.7
O310 C311 H31D 114.7
C312 C311 H31E 114.7
O310 C311 H31E 114.7
H31D C311 H31E 111.8
C311 C312 C313 121.2(15)
C311 C312 H31F 107.0
C313 C312 H31F 107.0
C311 C312 H31G 107.0
C313 C312 H31G 107.0
H31F C312 H31G 106.8
C314 C313 C312 103.8(13)
C314 C313 H31H 111.0
C312 C313 H31H 111.0
C314 C313 H31I 111.0
C312 C313 H31I 111.0
H31H C313 H31I 109.0
C313 C314 O310 94.3(14)
C313 C314 H31J 112.9
O310 C314 H31J 112.9
C313 C314 H31K 112.9
O310 C314 H31K 112.9
H31J C314 H31K 110.3

loop_
_geom_bond_atom_site_label_1
_geom_bond_atom_site_label_2
_geom_bond_distance
U1 O8 2.120(3)
U1 O2 2.257(2)
U1 O3 2.260(2)
U1 O7 2.282(3)
U1 O1 2.310(2)
U1 N1 2.768(3)
U1 N3 2.793(3)
U1 N2 2.810(3)
U1 U2 3.5958(4)
U1 H7O 2.5992
U2 O8 2.163(3)
U2 O5 2.252(2)
U2 O4 2.261(2)
U2 O7 2.267(3)
U2 O6 2.334(2)
U2 N6 2.763(3)
U2 N5 2.782(3)
U2 N4 2.895(3)
K1 O11 2.773(3)
K1 O10 2.798(3)
K1 O13 2.835(3)
K1 O12 2.852(3)
K1 O9 2.865(3)
K1 O14 2.877(3)
K1 N8 2.972(3)
K1 N7 3.047(3)
O1 C9 1.332(4)
O2 C22 1.328(4)
O3 C35 1.334(4)
O4 C54 1.334(4)
O5 C67 1.328(4)
O6 C80 1.338(4)
O7 H7O 0.9356
O9 C93 1.424(5)
O9 C92 1.424(5)
O10 C94 1.420(5)
O10 C95 1.430(5)
O11 C98 1.420(5)
O11 C99 1.436(4)
O12 C101 1.415(5)
O12 C100 1.423(5)
O13 C104 1.422(5)
O13 C105 1.424(5)
O14 C107 1.426(5)
O14 C106 1.430(5)
N1 C6 1.472(4)
N1 C7 1.493(4)
N1 C1 1.496(5)
N2 C2 1.477(5)
N2 C20 1.488(5)
N2 C3 1.496(4)
N3 C4 1.477(5)
N3 C5 1.489(5)
N3 C33 1.493(5)
N4 C46 1.472(5)
N4 C52 1.485(5)
N4 C51 1.495(4)
N5 C48 1.491(4)
N5 C65 1.498(4)
N5 C47 1.497(5)
N6 C50 1.477(4)
N6 C49 1.490(5)
N6 C78 1.492(5)
N7 C102 1.467(5)
N7 C91 1.471(5)
N7 C103 1.480(6)
N8 C96 1.467(5)
N8 C97 1.469(5)
N8 C108 1.477(5)
C1 C2 1.531(5)
C1 H1A 0.9900
C1 H1B 0.9900
C2 H2A 0.9900
C2 H2B 0.9900
C3 C4 1.523(5)
C3 H3A 0.9900
C3 H3B 0.9900
C4 H4A 0.9900
C4 H4B 0.9900
C5 C6 1.511(5)
C5 H5A 0.9900
C5 H5B 0.9900
C6 H6A 0.9900
C6 H6B 0.9900
C7 C8 1.502(5)
C7 H7A 0.9900
C7 H7B 0.9900
C8 C13 1.377(5)
C8 C9 1.412(5)
C9 C10 1.425(5)
C10 C11 1.387(5)
C10 C14 1.521(5)
C11 C12 1.384(6)
C11 H11 0.9500
C12 C13 1.396(5)
C12 C19 1.513(6)
C13 H13 0.9500
C14 C15 1.552(5)
C14 H14A 0.9900
C14 H14B 0.9900
C15 C16 1.529(6)
C15 C18 1.534(5)
C15 C17 1.535(6)
C16 H16A 0.9800
C16 H16B 0.9800
C16 H16C 0.9800
C17 H17A 0.9800
C17 H17B 0.9800
C17 H17C 0.9800
C18 H18A 0.9800
C18 H18B 0.9800
C18 H18C 0.9800
C19 H19A 0.9800
C19 H19B 0.9800
C19 H19C 0.9800
C20 C21 1.509(5)
C20 H20A 0.9900
C20 H20B 0.9900
C21 C26 1.388(5)
C21 C22 1.411(5)
C22 C23 1.416(5)
C23 C24 1.389(5)
C23 C27 1.513(5)
C24 C25 1.400(6)
C24 H24 0.9500
C25 C26 1.396(5)
C25 C32 1.506(6)
C26 H26 0.9500
C27 C28 1.554(6)
C27 H27A 0.9900
C27 H27B 0.9900
C28 C29 1.523(5)
C28 C31 1.522(5)
C28 C30 1.532(6)
C29 H29A 0.9800
C29 H29B 0.9800
C29 H29C 0.9800
C30 H30A 0.9800
C30 H30B 0.9800
C30 H30C 0.9800
C31 H31A 0.9800
C31 H31B 0.9800
C31 H31C 0.9800
C32 H32A 0.9800
C32 H32B 0.9800
C32 H32C 0.9800
C33 C34 1.496(5)
C33 H33A 0.9900
C33 H33B 0.9900
C34 C39 1.398(5)
C34 C35 1.418(5)
C35 C36 1.416(5)
C36 C37 1.395(5)
C36 C40 1.511(5)
C37 C38 1.397(5)
C37 H37 0.9500
C38 C39 1.385(5)
C38 C45 1.516(5)
C39 H39 0.9500
C40 C41 1.544(5)
C40 H40A 0.9900
C40 H40B 0.9900
C41 C43 1.533(6)
C41 C42 1.538(5)
C41 C44 1.540(5)
C42 H42A 0.9800
C42 H42B 0.9800
C42 H42C 0.9800
C43 H43A 0.9800
C43 H43B 0.9800
C43 H43C 0.9800
C44 H44A 0.9800
C44 H44B 0.9800
C44 H44C 0.9800
C45 H45A 0.9800
C45 H45B 0.9800
C45 H45C 0.9800
C46 C47 1.518(5)
C46 H46A 0.9900
C46 H46B 0.9900
C47 H47A 0.9900
C47 H47B 0.9900
C48 C49 1.536(5)
C48 H48A 0.9900
C48 H48B 0.9900
C49 H49A 0.9900
C49 H49B 0.9900
C50 C51 1.501(5)
C50 H50A 0.9900
C50 H50B 0.9900
C51 H51A 0.9900
C51 H51B 0.9900
C52 C53 1.514(5)
C52 H52A 0.9900
C52 H52B 0.9900
C53 C58 1.395(5)
C53 C54 1.406(5)
C54 C55 1.428(5)
C55 C56 1.382(5)
C55 C59 1.504(5)
C56 C57 1.398(5)
C56 H56 0.9500
C57 C58 1.391(5)
C57 C64 1.505(5)
C58 H58 0.9500
C59 C60 1.544(5)
C59 H59A 0.9900
C59 H59B 0.9900
C60 C61 1.535(5)
C60 C63 1.540(6)
C60 C62 1.540(5)
C61 H61A 0.9800
C61 H61B 0.9800
C61 H61C 0.9800
C62 H62A 0.9800
C62 H62B 0.9800
C62 H62C 0.9800
C63 H63A 0.9800
C63 H63B 0.9800
C63 H63C 0.9800
C64 H64A 0.9800
C64 H64B 0.9800
C64 H64C 0.9800
C65 C66 1.503(5)
C65 H65A 0.9900
C65 H65B 0.9900
C66 C71 1.386(5)
C66 C67 1.411(5)
C67 C68 1.412(5)
C68 C69 1.396(5)
C68 C72 1.505(5)
C69 C70 1.394(6)
C69 H69 0.9500
C70 C71 1.387(6)
C70 C77 1.510(5)
C71 H71 0.9500
C72 C73 1.554(5)
C72 H72A 0.9900
C72 H72B 0.9900
C73 C76 1.526(6)
C73 C75 1.534(6)
C73 C74 1.535(6)
C74 H74A 0.9800
C74 H74B 0.9800
C74 H74C 0.9800
C75 H75A 0.9800
C75 H75B 0.9800
C75 H75C 0.9800
C76 H76A 0.9800
C76 H76B 0.9800
C76 H76C 0.9800
C77 H77A 0.9800
C77 H77B 0.9800
C77 H77C 0.9800
C78 C79 1.493(5)
C78 H78A 0.9900
C78 H78B 0.9900
C79 C84 1.393(5)
C79 C80 1.409(5)
C80 C81 1.432(5)
C81 C82 1.396(5)
C81 C85 1.519(5)
C82 C83 1.401(5)
C82 H82 0.9500
C83 C84 1.378(5)
C83 C90 1.508(5)
C84 H84 0.9500
C85 C86 1.552(5)
C85 H85A 0.9900
C85 H85B 0.9900
C86 C87 1.532(6)
C86 C88 1.534(5)
C86 C89 1.545(5)
C87 H87A 0.9800
C87 H87B 0.9800
C87 H87C 0.9800
C88 H88A 0.9800
C88 H88B 0.9800
C88 H88C 0.9800
C89 H89A 0.9800
C89 H89B 0.9800
C89 H89C 0.9800
C90 H90A 0.9800
C90 H90B 0.9800
C90 H90C 0.9800
C91 C92 1.499(7)
C91 H91A 0.9900
C91 H91B 0.9900
C92 H92A 0.9900
C92 H92B 0.9900
C93 C94 1.500(6)
C93 H93A 0.9900
C93 H93B 0.9900
C94 H94A 0.9900
C94 H94B 0.9900
C95 C96 1.509(6)
C95 H95A 0.9900
C95 H95B 0.9900
C96 H96A 0.9900
C96 H96B 0.9900
C97 C98 1.509(5)
C97 H97A 0.9900
C97 H97B 0.9900
C98 H98A 0.9900
C98 H98B 0.9900
C99 C100 1.497(6)
C99 H99A 0.9900
C99 H99B 0.9900
C100 H10G 0.9900
C100 H10H 0.9900
C101 C102 1.501(6)
C101 H10M 0.9900
C101 H10N 0.9900
C102 H10K 0.9900
C102 H10L 0.9900
C103 C104 1.504(6)
C103 H10Q 0.9900
C103 H10R 0.9900
C104 H10O 0.9900
C104 H10P 0.9900
C105 C106 1.492(6)
C105 H10C 0.9900
C105 H10D 0.9900
C106 H10A 0.9900
C106 H10B 0.9900
C107 C108 1.499(6)
C107 H10I 0.9900
C107 H10J 0.9900
C108 H10E 0.9900
C108 H10F 0.9900
O200 C214 1.330(5)
O200 C201 1.502(7)
O200 C204 1.678(4)
C201 C202 1.480(8)
C201 H20C 0.9900
C201 H20D 0.9900
C202 C203 1.528(8)
C202 H20E 0.9900
C202 H20F 0.9900
C203 C204 1.402(5)
C203 C214 1.651(5)
C203 H20G 0.9900
C203 H20H 0.9900
C203 H20I 0.9899
C203 H20J 0.9901
C204 H20K 0.9900
C204 H20L 0.9900
C214 H20M 0.9900
C214 H20N 0.9902
O300 C301 1.4469
O300 C304 1.515(11)
C301 C302 1.467(10)
C301 H30D 0.9901
C301 H30E 0.9899
C302 C303 1.505(13)
C302 H30F 0.9900
C302 H30G 0.9900
C303 C304 1.344(11)
C303 H30H 0.9900
C303 H30I 0.9900
C304 H30J 0.9900
C304 H30K 0.9900
O310 C314 1.503(15)
O310 C311 1.524(15)
C311 C312 1.376(15)
C311 H31D 0.9900
C311 H31E 0.9900
C312 C313 1.504(18)
C312 H31F 0.9900
C312 H31G 0.9900
C313 C314 1.413(16)
C313 H31H 0.9900
C313 H31I 0.9900
C314 H31J 0.9900
C314 H31K 0.9900

loop_
_geom_torsion_atom_site_label_1
_geom_torsion_atom_site_label_2
_geom_torsion_atom_site_label_3
_geom_torsion_atom_site_label_4
_geom_torsion
O2 U1 U2 O8 174.60(15)
O3 U1 U2 O8 97.84(14)
O7 U1 U2 O8 175.48(17)
O1 U1 U2 O8 -105.97(14)
N1 U1 U2 O8 -35.80(14)
N3 U1 U2 O8 29.60(14)
N2 U1 U2 O8 -14.3(2)
O8 U1 U2 O5 -9.20(15)
O2 U1 U2 O5 165.40(10)
O3 U1 U2 O5 88.64(9)
O7 U1 U2 O5 166.28(13)
O1 U1 U2 O5 -115.17(10)
N1 U1 U2 O5 -45.01(9)
N3 U1 U2 O5 20.40(10)
N2 U1 U2 O5 -23.5(2)
O8 U1 U2 O4 -88.26(14)
O2 U1 U2 O4 86.34(10)
O3 U1 U2 O4 9.57(8)
O7 U1 U2 O4 87.22(13)
O1 U1 U2 O4 165.77(8)
N1 U1 U2 O4 -124.07(8)
N3 U1 U2 O4 -58.66(9)
N2 U1 U2 O4 -102.6(2)
O8 U1 U2 O7 -175.48(17)
O2 U1 U2 O7 -0.89(13)
O3 U1 U2 O7 -77.65(13)
O1 U1 U2 O7 78.55(13)
N1 U1 U2 O7 148.71(12)
N3 U1 U2 O7 -145.89(13)
N2 U1 U2 O7 170.2(2)
O8 U1 U2 O6 72.42(14)
O2 U1 U2 O6 -112.98(9)
O3 U1 U2 O6 170.26(8)
O7 U1 U2 O6 -112.09(12)
O1 U1 U2 O6 -33.54(8)
N1 U1 U2 O6 36.62(8)
N3 U1 U2 O6 102.02(8)
N2 U1 U2 O6 58.1(2)
O8 U1 U2 N6 141.53(14)
O2 U1 U2 N6 -43.88(10)
O3 U1 U2 N6 -120.64(9)
O7 U1 U2 N6 -42.99(13)
O1 U1 U2 N6 35.56(9)
N1 U1 U2 N6 105.72(9)
N3 U1 U2 N6 171.12(9)
N2 U1 U2 N6 127.2(2)
O8 U1 U2 N5 145.7(3)
O2 U1 U2 N5 -39.7(3)
O3 U1 U2 N5 -116.5(3)
O7 U1 U2 N5 -38.8(3)
O1 U1 U2 N5 39.7(3)
N1 U1 U2 N5 109.9(3)
N3 U1 U2 N5 175.3(3)
N2 U1 U2 N5 131.4(3)
O8 U1 U2 N4 -154.76(14)
O2 U1 U2 N4 19.84(10)
O3 U1 U2 N4 -56.92(8)
O7 U1 U2 N4 20.72(12)
O1 U1 U2 N4 99.27(9)
N1 U1 U2 N4 169.44(8)
N3 U1 U2 N4 -125.16(9)
N2 U1 U2 N4 -169.1(2)
O8 U1 O1 C9 67.7(4)
O2 U1 O1 C9 -136.3(4)
O3 U1 O1 C9 -164.3(4)
O7 U1 O1 C9 137.0(4)
N1 U1 O1 C9 -1.5(4)
N3 U1 O1 C9 -12.0(5)
N2 U1 O1 C9 -63.9(4)
U2 U1 O1 C9 100.0(4)
O8 U1 O2 C22 135.8(3)
O3 U1 O2 C22 -147.8(3)
O7 U1 O2 C22 127.9(3)
O1 U1 O2 C22 43.4(3)
N1 U1 O2 C22 -13.2(3)
N3 U1 O2 C22 -91.9(3)
N2 U1 O2 C22 -49.0(3)
U2 U1 O2 C22 128.5(3)
O8 U1 O3 C35 -45.2(4)
O2 U1 O3 C35 157.9(4)
O7 U1 O3 C35 -115.2(4)
O1 U1 O3 C35 -174.0(4)
N1 U1 O3 C35 28.2(5)
N3 U1 O3 C35 27.4(4)
N2 U1 O3 C35 86.8(4)
U2 U1 O3 C35 -78.3(4)
O8 U2 O4 C54 -105.4(5)
O5 U2 O4 C54 168.1(5)
O7 U2 O4 C54 -34.9(5)
O6 U2 O4 C54 174.9(4)
N6 U2 O4 C54 36.0(5)
N5 U2 O4 C54 95.9(5)
N4 U2 O4 C54 37.1(4)
U1 U2 O4 C54 -72.8(5)
O8 U2 O5 C67 114.8(3)
O4 U2 O5 C67 -150.9(3)
O7 U2 O5 C67 140.1(3)
O6 U2 O5 C67 31.5(3)
N6 U2 O5 C67 -21.3(3)
N5 U2 O5 C67 -54.1(3)
N4 U2 O5 C67 -98.0(3)
U1 U2 O5 C67 119.7(3)
O8 U2 O6 C80 106.9(4)
O5 U2 O6 C80 -164.7(4)
O4 U2 O6 C80 -171.4(3)
O7 U2 O6 C80 39.5(4)
N6 U2 O6 C80 -25.3(4)
N5 U2 O6 C80 -90.7(4)
N4 U2 O6 C80 -43.0(4)
U1 U2 O6 C80 75.8(4)
O8 U2 O7 U1 -2.58(10)
O5 U2 O7 U1 -29.6(3)
O4 U2 O7 U1 -95.52(11)
O6 U2 O7 U1 73.88(11)
N6 U2 O7 U1 135.76(12)
N5 U2 O7 U1 168.49(9)
N4 U2 O7 U1 -159.88(12)
O8 U1 O7 U2 2.62(10)
O2 U1 O7 U2 179.26(11)
O3 U1 O7 U2 100.65(11)
O1 U1 O7 U2 -99.76(11)
N1 U1 O7 U2 -43.05(15)
N3 U1 O7 U2 48.80(17)
N2 U1 O7 U2 -172.73(18)
O2 U1 O8 U2 -11.3(3)
O3 U1 O8 U2 -84.17(12)
O7 U1 O8 U2 -2.92(11)
O1 U1 O8 U2 77.12(13)
N1 U1 O8 U2 143.36(14)
N3 U1 O8 U2 -150.55(14)
N2 U1 O8 U2 174.79(9)
O5 U2 O8 U1 172.00(13)
O4 U2 O8 U1 94.38(12)
O7 U2 O8 U1 2.94(11)
O6 U2 O8 U1 -106.36(12)
N6 U2 O8 U1 -48.41(16)
N5 U2 O8 U1 -158.88(17)
N4 U2 O8 U1 37.1(2)
O11 K1 O9 C93 51.3(3)
O10 K1 O9 C93 -18.2(2)
O13 K1 O9 C93 -159.1(3)
O12 K1 O9 C93 106.1(3)
O14 K1 O9 C93 -100.0(3)
N8 K1 O9 C93 -29.7(3)
N7 K1 O9 C93 152.1(3)
O11 K1 O9 C92 -77.5(3)
O10 K1 O9 C92 -147.1(3)
O13 K1 O9 C92 72.0(3)
O12 K1 O9 C92 -22.8(3)
O14 K1 O9 C92 131.1(3)
N8 K1 O9 C92 -158.5(3)
N7 K1 O9 C92 23.2(3)
O11 K1 O10 C94 -161.5(3)
O13 K1 O10 C94 50.3(3)
O12 K1 O10 C94 -98.4(3)
O9 K1 O10 C94 -16.8(3)
O14 K1 O10 C94 102.7(3)
N8 K1 O10 C94 151.8(3)
N7 K1 O10 C94 -26.6(3)
O11 K1 O10 C95 59.9(3)
O13 K1 O10 C95 -88.4(3)
O12 K1 O10 C95 123.0(3)
O9 K1 O10 C95 -155.5(3)
O14 K1 O10 C95 -35.9(3)
N8 K1 O10 C95 13.1(2)
N7 K1 O10 C95 -165.2(2)
O10 K1 O11 C98 -23.9(3)
O13 K1 O11 C98 133.2(3)
O12 K1 O11 C98 -146.9(3)
O9 K1 O11 C98 -80.1(3)
O14 K1 O11 C98 75.2(3)
N8 K1 O11 C98 22.5(3)
N7 K1 O11 C98 -159.1(3)
O10 K1 O11 C99 109.4(3)
O13 K1 O11 C99 -93.5(3)
O12 K1 O11 C99 -13.6(3)
O9 K1 O11 C99 53.2(3)
O14 K1 O11 C99 -151.5(3)
N8 K1 O11 C99 155.8(3)
N7 K1 O11 C99 -25.8(3)
O11 K1 O12 C101 -150.3(3)
O10 K1 O12 C101 124.5(3)
O13 K1 O12 C101 -34.8(3)
O9 K1 O12 C101 64.0(3)
O14 K1 O12 C101 -84.6(3)
N8 K1 O12 C101 -161.2(3)
N7 K1 O12 C101 17.3(3)
O11 K1 O12 C100 -19.6(3)
O10 K1 O12 C100 -104.8(3)
O13 K1 O12 C100 95.9(3)
O9 K1 O12 C100 -165.4(3)
O14 K1 O12 C100 46.1(3)
N8 K1 O12 C100 -30.5(3)
N7 K1 O12 C100 148.0(3)
O11 K1 O13 C104 135.0(3)
O10 K1 O13 C104 -79.2(3)
O12 K1 O13 C104 75.5(3)
O9 K1 O13 C104 -25.5(3)
O14 K1 O13 C104 -145.2(3)
N8 K1 O13 C104 -155.9(3)
N7 K1 O13 C104 23.7(3)
O11 K1 O13 C105 -88.3(3)
O10 K1 O13 C105 57.6(3)
O12 K1 O13 C105 -147.8(2)
O9 K1 O13 C105 111.2(2)
O14 K1 O13 C105 -8.4(2)
N8 K1 O13 C105 -19.2(3)
N7 K1 O13 C105 160.4(3)
O11 K1 O14 C107 -39.5(3)
O10 K1 O14 C107 63.7(3)
O13 K1 O14 C107 -155.0(3)
O12 K1 O14 C107 -92.5(3)
O9 K1 O14 C107 123.7(3)
N8 K1 O14 C107 14.2(3)
N7 K1 O14 C107 -165.9(3)
O11 K1 O14 C106 90.1(2)
O10 K1 O14 C106 -166.7(2)
O13 K1 O14 C106 -25.4(2)
O12 K1 O14 C106 37.1(3)
O9 K1 O14 C106 -106.8(2)
N8 K1 O14 C106 143.7(3)
N7 K1 O14 C106 -36.4(3)
O8 U1 N1 C6 46.5(2)
O2 U1 N1 C6 -145.9(2)
O3 U1 N1 C6 -36.2(3)
O7 U1 N1 C6 91.2(2)
O1 U1 N1 C6 153.1(2)
N3 U1 N1 C6 -35.4(2)
N2 U1 N1 C6 -107.5(2)
U2 U1 N1 C6 66.0(2)
O8 U1 N1 C7 -65.4(2)
O2 U1 N1 C7 102.2(2)
O3 U1 N1 C7 -148.17(19)
O7 U1 N1 C7 -20.8(3)
O1 U1 N1 C7 41.2(2)
N3 U1 N1 C7 -147.4(2)
N2 U1 N1 C7 140.6(2)
U2 U1 N1 C7 -45.9(2)
O8 U1 N1 C1 170.7(2)
O2 U1 N1 C1 -21.7(3)
O3 U1 N1 C1 88.0(2)
O7 U1 N1 C1 -144.6(2)
O1 U1 N1 C1 -82.7(2)
N3 U1 N1 C1 88.8(2)
N2 U1 N1 C1 16.7(2)
U2 U1 N1 C1 -169.8(2)
O8 U1 N2 C2 -72.8(2)
O2 U1 N2 C2 109.8(2)
O3 U1 N2 C2 -174.1(2)
O7 U1 N2 C2 101.4(3)
O1 U1 N2 C2 29.5(2)
N1 U1 N2 C2 -38.84(19)
N3 U1 N2 C2 -110.8(2)
U2 U1 N2 C2 -62.4(3)
O8 U1 N2 C20 168.99(19)
O2 U1 N2 C20 -8.5(2)
O3 U1 N2 C20 67.6(2)
O7 U1 N2 C20 -16.8(4)
O1 U1 N2 C20 -88.8(2)
N1 U1 N2 C20 -157.1(2)
N3 U1 N2 C20 131.0(2)
U2 U1 N2 C20 179.33(16)
O8 U1 N2 C3 49.3(3)
O2 U1 N2 C3 -128.2(2)
O3 U1 N2 C3 -52.1(2)
O7 U1 N2 C3 -136.6(3)
O1 U1 N2 C3 151.5(2)
N1 U1 N2 C3 83.2(2)
N3 U1 N2 C3 11.3(2)
U2 U1 N2 C3 59.6(4)
O8 U1 N3 C4 171.9(2)
O2 U1 N3 C4 9.7(2)
O3 U1 N3 C4 70.2(2)
O7 U1 N3 C4 127.2(2)
O1 U1 N3 C4 -98.1(2)
N1 U1 N3 C4 -109.2(2)
N2 U1 N3 C4 -36.8(2)
U2 U1 N3 C4 155.6(2)
O8 U1 N3 C5 -66.6(2)
O2 U1 N3 C5 131.2(2)
O3 U1 N3 C5 -168.3(3)
O7 U1 N3 C5 -111.3(3)
O1 U1 N3 C5 23.4(3)
N1 U1 N3 C5 12.4(2)
N2 U1 N3 C5 84.8(2)
U2 U1 N3 C5 -82.8(2)
O8 U1 N3 C33 52.8(2)
O2 U1 N3 C33 -109.3(2)
O3 U1 N3 C33 -48.8(2)
O7 U1 N3 C33 8.2(3)
O1 U1 N3 C33 142.9(2)
N1 U1 N3 C33 131.8(2)
N2 U1 N3 C33 -155.8(2)
U2 U1 N3 C33 36.6(2)
O8 U2 N4 C46 136.9(2)
O5 U2 N4 C46 11.8(2)
O4 U2 N4 C46 70.3(2)
O7 U2 N4 C46 170.2(2)
O6 U2 N4 C46 -91.9(2)
N6 U2 N4 C46 -110.7(2)
N5 U2 N4 C46 -36.4(2)
U1 U2 N4 C46 157.15(19)
O8 U2 N4 C52 16.4(3)
O5 U2 N4 C52 -108.7(2)
O4 U2 N4 C52 -50.2(2)
O7 U2 N4 C52 49.7(2)
O6 U2 N4 C52 147.7(2)
N6 U2 N4 C52 128.9(2)
N5 U2 N4 C52 -156.8(2)
U1 U2 N4 C52 36.7(2)
O8 U2 N4 C51 -102.9(3)
O5 U2 N4 C51 132.0(2)
O4 U2 N4 C51 -169.5(3)
O7 U2 N4 C51 -69.6(2)
O6 U2 N4 C51 28.4(3)
N6 U2 N4 C51 9.6(2)
N5 U2 N4 C51 83.9(2)
U1 U2 N4 C51 -82.6(2)
O8 U2 N5 C48 82.7(3)
O5 U2 N5 C48 113.2(2)
O4 U2 N5 C48 -170.5(2)
O7 U2 N5 C48 -74.6(2)
O6 U2 N5 C48 30.2(2)
N6 U2 N5 C48 -39.63(19)
N4 U2 N5 C48 -109.2(2)
U1 U2 N5 C48 -44.2(4)
O8 U2 N5 C65 -34.5(4)
O5 U2 N5 C65 -4.0(2)
O4 U2 N5 C65 72.4(2)
O7 U2 N5 C65 168.3(2)
O6 U2 N5 C65 -86.9(2)
N6 U2 N5 C65 -156.8(2)
N4 U2 N5 C65 133.7(2)
U1 U2 N5 C65 -161.3(2)
O8 U2 N5 C47 -156.0(2)
O5 U2 N5 C47 -125.5(2)
O4 U2 N5 C47 -49.1(2)
O7 U2 N5 C47 46.8(3)
O6 U2 N5 C47 151.6(2)
N6 U2 N5 C47 81.7(2)
N4 U2 N5 C47 12.2(2)
U1 U2 N5 C47 77.2(4)
O8 U2 N6 C50 96.9(2)
O5 U2 N6 C50 -141.2(2)
O4 U2 N6 C50 -33.4(3)
O7 U2 N6 C50 46.7(2)
O6 U2 N6 C50 161.2(3)
N5 U2 N6 C50 -106.2(2)
N4 U2 N6 C50 -34.5(2)
U1 U2 N6 C50 72.7(2)
O8 U2 N6 C49 -137.1(2)
O5 U2 N6 C49 -15.2(3)
O4 U2 N6 C49 92.7(2)
O7 U2 N6 C49 172.8(2)
O6 U2 N6 C49 -72.8(2)
N5 U2 N6 C49 19.8(2)
N4 U2 N6 C49 91.5(2)
U1 U2 N6 C49 -161.3(2)
O8 U2 N6 C78 -13.7(2)
O5 U2 N6 C78 108.2(2)
O4 U2 N6 C78 -143.99(19)
O7 U2 N6 C78 -63.9(2)
O6 U2 N6 C78 50.6(2)
N5 U2 N6 C78 143.2(2)
N4 U2 N6 C78 -145.1(2)
U1 U2 N6 C78 -37.9(2)
O11 K1 N7 C102 27.3(3)
O10 K1 N7 C102 -100.3(3)
O13 K1 N7 C102 129.4(3)
O12 K1 N7 C102 14.9(3)
O9 K1 N7 C102 -110.0(3)
O14 K1 N7 C102 140.2(3)
O11 K1 N7 C91 146.9(2)
O10 K1 N7 C91 19.4(3)
O13 K1 N7 C91 -111.0(3)
O12 K1 N7 C91 134.5(3)
O9 K1 N7 C91 9.7(2)
O14 K1 N7 C91 -100.1(3)
O11 K1 N7 C103 -92.8(3)
O10 K1 N7 C103 139.6(2)
O13 K1 N7 C103 9.3(2)
O12 K1 N7 C103 -105.2(3)
O9 K1 N7 C103 129.9(3)
O14 K1 N7 C103 20.2(3)
O11 K1 N8 C96 -108.1(2)
O10 K1 N8 C96 17.8(2)
O13 K1 N8 C96 148.8(2)
O12 K1 N8 C96 -97.3(2)
O9 K1 N8 C96 29.2(3)
O14 K1 N8 C96 138.1(2)
O11 K1 N8 C97 10.4(2)
O10 K1 N8 C97 136.3(3)
O13 K1 N8 C97 -92.7(3)
O12 K1 N8 C97 21.2(3)
O9 K1 N8 C97 147.7(2)
O14 K1 N8 C97 -103.4(3)
O11 K1 N8 C108 131.1(3)
O10 K1 N8 C108 -103.0(3)
O13 K1 N8 C108 28.0(3)
O12 K1 N8 C108 141.9(2)
O9 K1 N8 C108 -91.6(3)
O14 K1 N8 C108 17.3(2)
C6 N1 C1 C2 129.0(3)
C7 N1 C1 C2 -113.2(3)
U1 N1 C1 C2 7.8(3)
C20 N2 C2 C1 -178.6(3)
C3 N2 C2 C1 -60.9(4)
U1 N2 C2 C1 62.6(3)
N1 C1 C2 N2 -50.4(4)
C2 N2 C3 C4 133.0(3)
C20 N2 C3 C4 -106.7(3)
U1 N2 C3 C4 15.8(4)
C5 N3 C4 C3 -60.2(4)
C33 N3 C4 C3 179.1(3)
U1 N3 C4 C3 64.3(3)
N2 C3 C4 N3 -56.4(4)
C4 N3 C5 C6 130.6(3)
C33 N3 C5 C6 -106.1(3)
U1 N3 C5 C6 12.4(4)
C7 N1 C6 C5 173.3(3)
C1 N1 C6 C5 -65.4(4)
U1 N1 C6 C5 60.6(3)
N3 C5 C6 N1 -50.9(4)
C6 N1 C7 C8 169.5(3)
C1 N1 C7 C8 48.0(4)
U1 N1 C7 C8 -77.9(3)
N1 C7 C8 C13 -123.8(4)
N1 C7 C8 C9 61.1(5)
U1 O1 C9 C8 -17.1(6)
U1 O1 C9 C10 163.5(3)
C13 C8 C9 O1 178.6(3)
C7 C8 C9 O1 -6.4(5)
C13 C8 C9 C10 -2.0(5)
C7 C8 C9 C10 173.1(3)
O1 C9 C10 C11 -178.7(3)
C8 C9 C10 C11 1.9(5)
O1 C9 C10 C14 4.3(5)
C8 C9 C10 C14 -175.1(3)
C9 C10 C11 C12 -0.8(6)
C14 C10 C11 C12 176.0(4)
C10 C11 C12 C13 -0.3(6)
C10 C11 C12 C19 179.7(4)
C9 C8 C13 C12 0.9(6)
C7 C8 C13 C12 -174.0(4)
C11 C12 C13 C8 0.2(6)
C19 C12 C13 C8 -179.8(4)
C11 C10 C14 C15 1.5(6)
C9 C10 C14 C15 178.3(3)
C10 C14 C15 C16 -178.8(3)
C10 C14 C15 C18 -61.3(5)
C10 C14 C15 C17 64.8(5)
C2 N2 C20 C21 -58.7(4)
C3 N2 C20 C21 179.9(3)
U1 N2 C20 C21 55.2(4)
N2 C20 C21 C26 121.3(4)
N2 C20 C21 C22 -66.5(5)
U1 O2 C22 C21 58.1(5)
U1 O2 C22 C23 -123.5(3)
C26 C21 C22 O2 -178.7(3)
C20 C21 C22 O2 9.1(5)
C26 C21 C22 C23 2.8(5)
C20 C21 C22 C23 -169.4(3)
O2 C22 C23 C24 179.6(3)
C21 C22 C23 C24 -2.0(5)
O2 C22 C23 C27 1.3(5)
C21 C22 C23 C27 179.7(3)
C22 C23 C24 C25 0.0(6)
C27 C23 C24 C25 178.4(4)
C23 C24 C25 C26 1.1(6)
C23 C24 C25 C32 -178.9(4)
C22 C21 C26 C25 -1.8(6)
C20 C21 C26 C25 170.3(4)
C24 C25 C26 C21 -0.2(6)
C32 C25 C26 C21 179.8(4)
C24 C23 C27 C28 105.0(4)
C22 C23 C27 C28 -76.7(5)
C23 C27 C28 C29 90.6(4)
C23 C27 C28 C31 -151.2(3)
C23 C27 C28 C30 -31.8(5)
C4 N3 C33 C34 -40.9(4)
C5 N3 C33 C34 -163.2(3)
U1 N3 C33 C34 72.8(3)
N3 C33 C34 C39 136.2(3)
N3 C33 C34 C35 -47.7(5)
U1 O3 C35 C36 174.0(3)
U1 O3 C35 C34 -7.5(6)
C39 C34 C35 O3 179.3(3)
C33 C34 C35 O3 3.3(5)
C39 C34 C35 C36 -2.1(5)
C33 C34 C35 C36 -178.2(3)
O3 C35 C36 C37 -178.0(3)
C34 C35 C36 C37 3.5(5)
O3 C35 C36 C40 -0.5(5)
C34 C35 C36 C40 -179.0(3)
C35 C36 C37 C38 -2.3(6)
C40 C36 C37 C38 -179.9(3)
C36 C37 C38 C39 -0.4(6)
C36 C37 C38 C45 178.1(4)
C37 C38 C39 C34 1.9(6)
C45 C38 C39 C34 -176.6(4)
C35 C34 C39 C38 -0.6(6)
C33 C34 C39 C38 175.6(4)
C37 C36 C40 C41 -84.9(4)
C35 C36 C40 C41 97.6(4)
C36 C40 C41 C43 -62.0(4)
C36 C40 C41 C42 177.3(3)
C36 C40 C41 C44 59.3(4)
C52 N4 C46 C47 178.6(3)
C51 N4 C46 C47 -62.5(4)
U2 N4 C46 C47 61.6(3)
C48 N5 C47 C46 130.9(3)
C65 N5 C47 C46 -110.2(3)
U2 N5 C47 C46 13.8(4)
N4 C46 C47 N5 -54.4(4)
C65 N5 C48 C49 179.1(3)
C47 N5 C48 C49 -63.8(4)
U2 N5 C48 C49 60.9(3)
C50 N6 C49 C48 127.7(3)
C78 N6 C49 C48 -115.1(3)
U2 N6 C49 C48 3.1(4)
N5 C48 C49 N6 -46.0(4)
C49 N6 C50 C51 -64.3(4)
C78 N6 C50 C51 173.1(3)
U2 N6 C50 C51 62.5(3)
C46 N4 C51 C50 133.1(3)
C52 N4 C51 C50 -103.9(4)
U2 N4 C51 C50 16.3(4)
N6 C50 C51 N4 -52.9(4)
C46 N4 C52 C53 -48.2(5)
C51 N4 C52 C53 -169.0(4)
U2 N4 C52 C53 66.1(4)
N4 C52 C53 C58 146.6(4)
N4 C52 C53 C54 -37.2(6)
U2 O4 C54 C53 -16.8(7)
U2 O4 C54 C55 164.6(3)
C58 C53 C54 O4 174.8(3)
C52 C53 C54 O4 -1.3(6)
C58 C53 C54 C55 -6.5(6)
C52 C53 C54 C55 177.4(4)
O4 C54 C55 C56 -173.1(3)
C53 C54 C55 C56 8.3(5)
O4 C54 C55 C59 6.8(6)
C53 C54 C55 C59 -171.8(3)
C54 C55 C56 C57 -4.1(6)
C59 C55 C56 C57 176.0(4)
C55 C56 C57 C58 -2.1(6)
C55 C56 C57 C64 176.3(4)
C56 C57 C58 C53 4.0(6)
C64 C57 C58 C53 -174.3(4)
C54 C53 C58 C57 0.3(6)
C52 C53 C58 C57 176.7(4)
C56 C55 C59 C60 -84.3(4)
C54 C55 C59 C60 95.8(4)
C55 C59 C60 C61 -68.5(4)
C55 C59 C60 C63 53.1(4)
C55 C59 C60 C62 171.7(3)
C48 N5 C65 C66 -60.6(4)
C47 N5 C65 C66 179.5(3)
U2 N5 C65 C66 52.7(3)
N5 C65 C66 C71 117.8(4)
N5 C65 C66 C67 -67.2(4)
U2 O5 C67 C66 63.0(4)
U2 O5 C67 C68 -117.5(3)
C71 C66 C67 O5 -177.0(3)
C65 C66 C67 O5 8.0(5)
C71 C66 C67 C68 3.5(5)
C65 C66 C67 C68 -171.5(3)
O5 C67 C68 C69 178.9(3)
C66 C67 C68 C69 -1.7(5)
O5 C67 C68 C72 2.2(5)
C66 C67 C68 C72 -178.3(3)
C67 C68 C69 C70 -1.7(5)
C72 C68 C69 C70 175.0(3)
C68 C69 C70 C71 3.0(6)
C68 C69 C70 C77 -174.9(4)
C67 C66 C71 C70 -2.2(5)
C65 C66 C71 C70 172.7(3)
C69 C70 C71 C66 -1.1(5)
C77 C70 C71 C66 176.9(4)
C69 C68 C72 C73 91.5(4)
C67 C68 C72 C73 -91.9(4)
C68 C72 C73 C76 68.8(5)
C68 C72 C73 C75 -52.4(5)
C68 C72 C73 C74 -171.8(4)
C50 N6 C78 C79 166.4(3)
C49 N6 C78 C79 44.4(4)
U2 N6 C78 C79 -79.2(3)
N6 C78 C79 C84 -132.9(3)
N6 C78 C79 C80 52.6(5)
U2 O6 C80 C79 3.9(6)
U2 O6 C80 C81 -175.6(3)
C84 C79 C80 O6 -177.6(3)
C78 C79 C80 O6 -3.3(5)
C84 C79 C80 C81 1.9(5)
C78 C79 C80 C81 176.2(3)
O6 C80 C81 C82 176.4(3)
C79 C80 C81 C82 -3.1(5)
O6 C80 C81 C85 -2.2(5)
C79 C80 C81 C85 178.3(3)
C80 C81 C82 C83 1.7(6)
C85 C81 C82 C83 -179.9(4)
C81 C82 C83 C84 1.1(6)
C81 C82 C83 C90 -178.1(4)
C82 C83 C84 C79 -2.5(6)
C90 C83 C84 C79 176.8(4)
C80 C79 C84 C83 1.0(6)
C78 C79 C84 C83 -173.5(3)
C82 C81 C85 C86 -5.3(6)
C80 C81 C85 C86 173.1(3)
C81 C85 C86 C87 -61.4(5)
C81 C85 C86 C88 65.5(5)
C81 C85 C86 C89 -178.6(3)
C102 N7 C91 C92 77.1(5)
C103 N7 C91 C92 -161.5(4)
K1 N7 C91 C92 -41.8(4)
C93 O9 C92 C91 175.6(3)
K1 O9 C92 C91 -55.0(4)
N7 C91 C92 O9 67.8(5)
C92 O9 C93 C94 -179.8(3)
K1 O9 C93 C94 50.0(4)
C95 O10 C94 C93 -169.3(3)
K1 O10 C94 C93 48.5(4)
O9 C93 C94 O10 -66.1(4)
C94 O10 C95 C96 177.9(3)
K1 O10 C95 C96 -41.6(4)
C97 N8 C96 C95 -166.6(3)
C108 N8 C96 C95 72.1(4)
K1 N8 C96 C95 -48.5(4)
O10 C95 C96 N8 61.8(5)
C96 N8 C97 C98 76.2(4)
C108 N8 C97 C98 -162.3(3)
K1 N8 C97 C98 -41.7(4)
C99 O11 C98 C97 171.2(3)
K1 O11 C98 C97 -52.7(4)
N8 C97 C98 O11 64.7(5)
C98 O11 C99 C100 -179.8(4)
K1 O11 C99 C100 44.1(4)
C101 O12 C100 C99 -174.7(4)
K1 O12 C100 C99 50.6(4)
O11 C99 C100 O12 -64.0(5)
C100 O12 C101 C102 -178.9(4)
K1 O12 C101 C102 -47.6(4)
C91 N7 C102 C101 -164.3(4)
C103 N7 C102 C101 74.1(5)
K1 N7 C102 C101 -45.7(4)
O12 C101 C102 N7 64.2(5)
C102 N7 C103 C104 -159.9(4)
C91 N7 C103 C104 78.6(5)
K1 N7 C103 C104 -40.4(4)
C105 O13 C104 C103 165.8(4)
K1 O13 C104 C103 -55.0(4)
N7 C103 C104 O13 65.2(5)
C104 O13 C105 C106 178.5(3)
K1 O13 C105 C106 39.9(4)
C107 O14 C106 C105 -169.8(3)
K1 O14 C106 C105 56.9(3)
O13 C105 C106 O14 -64.9(4)
C106 O14 C107 C108 -173.8(3)
K1 O14 C107 C108 -43.8(4)
C96 N8 C108 C107 -167.8(4)
C97 N8 C108 C107 71.4(4)
K1 N8 C108 C107 -48.4(4)
O14 C107 C108 N8 63.1(5)
C214 O200 C201 C202 -55.5(5)
C204 O200 C201 C202 -5.4(6)
O200 C201 C202 C203 37.2(6)
C201 C202 C203 C204 -61.2(5)
C201 C202 C203 C214 -11.2(6)
C202 C203 C204 O200 54.7(5)
C214 C203 C204 O200 -47.0(2)
C214 O200 C204 C203 65.3(4)
C201 O200 C204 C203 -31.4(5)
C201 O200 C214 C203 43.1(4)
C204 O200 C214 C203 -51.3(3)
C204 C203 C214 O200 69.0(4)
C202 C203 C214 O200 -20.9(5)
C304 O300 C301 C302 32.6(7)
O300 C301 C302 C303 -20.2(9)
C301 C302 C303 C304 1.2(15)
C302 C303 C304 O300 17.8(13)
C301 O300 C304 C303 -34.2(11)
C314 O310 C311 C312 -45(2)
O310 C311 C312 C313 31(3)
C311 C312 C313 C314 -11(4)
C312 C313 C314 O310 -18(3)
C311 O310 C314 C313 44(3)
